data_4130589
loop_
_publ_author_name
'Okujima, Tetsuo'
'Ando, Chie'
'Agrawal, Saurabh'
'Matsumoto, Hiroki'
'Mori, Shigeki'
'Ohara, Keishi'
'Hisaki, Ichiro'
'Nakae, Takahiro'
'Takase, Masayoshi'
'Uno, Hidemitsu'
'Kobayashi, Nagao'

_publ_section_title
;
 Template Synthesis of Decaphyrin without Meso-Bridges: Cyclo[10]pyrrole.
;
_journal_issue 24
_journal_name_full 'Journal of the American Chemical Society'
_journal_page_first 7540
_journal_page_last 7543
_journal_paper_doi 10.1021/jacs.6b04941
_journal_volume 138
_journal_year 2016
_chemical_absolute_configuration unk
_chemical_formula_moiety 'C220 H230 N10, C5 O5'
_chemical_formula_sum 'C225 H230 N10 O5'
_chemical_formula_weight 3154.36
_space_group_IT_number 2
_space_group_name_Hall '-P 1'
_space_group_name_H-M_alt 'P -1'
_symmetry_cell_setting triclinic
_symmetry_Int_Tables_number 2
_symmetry_space_group_name_Hall '-P 1'
_symmetry_space_group_name_H-M 'P -1'
_atom_sites_solution_hydrogens geom
_atom_sites_solution_primary direct
_atom_sites_solution_secondary difmap
_cell_angle_alpha 113.8470(7)
_cell_angle_beta 105.4110(5)
_cell_angle_gamma 96.2690(5)
_cell_formula_units_Z 1
_cell_length_a 13.61610(10)
_cell_length_b 23.9402(3)
_cell_length_c 24.0353(3)
_cell_measurement_reflns_used 18524
_cell_measurement_temperature 296
_cell_measurement_theta_max 28.675
_cell_measurement_theta_min 1.764
_cell_volume 6696.56(14)
_computing_cell_refinement HKL2000
_computing_data_collection HKL2000
_computing_data_reduction HKL2000
_computing_molecular_graphics 'CrystalStructure 4.0'
_computing_publication_material 'CrystalStructure 4.0 (Rigaku, 2010)'
_computing_structure_refinement 'SHELXL97 (Sheldrick, 2008)'
_computing_structure_solution 'SIR2004 (Burla, et al., 2005)'
_diffrn_ambient_temperature 296
_diffrn_measured_fraction_theta_full 0.763
_diffrn_measured_fraction_theta_max 0.808
_diffrn_measurement_device_type PIRATUS
_diffrn_radiation_type synchrotron
_diffrn_radiation_wavelength 0.80000
_diffrn_reflns_av_unetI/netI 0.0372
_diffrn_reflns_Laue_measured_fraction_full 0.763
_diffrn_reflns_Laue_measured_fraction_max 0.808
_diffrn_reflns_limit_h_max 15
_diffrn_reflns_limit_h_min -16
_diffrn_reflns_limit_k_max 25
_diffrn_reflns_limit_k_min -28
_diffrn_reflns_limit_l_max 28
_diffrn_reflns_limit_l_min 0
_diffrn_reflns_number 18524
_diffrn_reflns_point_group_measured_fraction_full 0.763
_diffrn_reflns_point_group_measured_fraction_max 0.808
_diffrn_reflns_theta_full 28.685
_diffrn_reflns_theta_max 28.103
_diffrn_reflns_theta_min 1.764
_exptl_absorpt_coefficient_mu 0.058
_exptl_absorpt_correction_type multi-scan
_exptl_absorpt_process_details 'ABSCOR (Rigaku, 1995)'
_exptl_crystal_colour blue
_exptl_crystal_density_diffrn 0.782
_exptl_crystal_density_method 'not measured'
_exptl_crystal_description block
_exptl_crystal_F_000 1690.00
_exptl_crystal_size_max 0.100
_exptl_crystal_size_mid 0.100
_exptl_crystal_size_min 0.100
_refine_diff_density_max 0.470
_refine_diff_density_min -0.270
_refine_ls_extinction_method none
_refine_ls_goodness_of_fit_ref 0.932
_refine_ls_hydrogen_treatment mixed
_refine_ls_number_parameters 1178
_refine_ls_number_reflns 18502
_refine_ls_number_restraints 1070
_refine_ls_restrained_S_all 1.033
_refine_ls_R_factor_all 0.1064
_refine_ls_R_factor_gt 0.0961
_refine_ls_shift/su_max 0.000
_refine_ls_shift/su_mean 0.000
_refine_ls_structure_factor_coef Fsqd
_refine_ls_weighting_details 'w = 1/[\s^2^(Fo^2^)+(0.0980P)^2^+8.9000P] where P=(Fo^2^+2Fc^2^)/3'
_refine_ls_weighting_scheme calc
_refine_ls_wR_factor_gt 0.2377
_refine_ls_wR_factor_ref 0.2431
_reflns_number_gt 14676
_reflns_number_total 18524
_reflns_threshold_expression F^2^>2.0\s(F^2^)
_cod_data_source_file ja6b04941_si_003.cif
_cod_data_source_block Template
_cod_database_code 4130589
_shelxl_version_number 2013-2

loop_
_symmetry_equiv_pos_site_id
_symmetry_equiv_pos_as_xyz
1 +X,+Y,+Z
2 -X,-Y,-Z

loop_
_atom_site_label
_atom_site_type_symbol
_atom_site_fract_x
_atom_site_fract_y
_atom_site_fract_z
_atom_site_U_iso_or_equiv
_atom_site_adp_type
_atom_site_occupancy
_atom_site_site_symmetry_order
_atom_site_calc_flag
_atom_site_refinement_flags_posn
_atom_site_refinement_flags_adp
_atom_site_refinement_flags_occupancy
_atom_site_disorder_assembly
_atom_site_disorder_group
O1 O 0.4480(4) 0.38563(18) 0.4250(2) 0.0717(14) Uani 0.5 1 d D U P A -1
O2 O 0.5642(4) 0.48497(18) 0.4093(2) 0.0726(15) Uani 0.5 1 d D U P A -1
O3 O 0.5888(4) 0.60513(18) 0.5175(2) 0.0698(14) Uani 0.5 1 d D U P A -1
O4 O 0.4862(4) 0.58038(19) 0.6011(2) 0.0721(15) Uani 0.5 1 d D U P A -1
O5 O 0.4019(4) 0.44473(19) 0.5444(2) 0.0684(14) Uani 0.5 1 d D U P A -1
C111 C 0.4730(6) 0.4443(3) 0.4630(4) 0.0499(18) Uani 0.5 1 d D U P A -1
C112 C 0.5311(6) 0.4920(4) 0.4544(4) 0.0579(18) Uani 0.5 1 d D U P A -1
C113 C 0.5426(5) 0.5520(3) 0.5087(4) 0.0515(17) Uani 0.5 1 d D U P A -1
C114 C 0.4922(6) 0.5395(4) 0.5492(3) 0.0549(19) Uani 0.5 1 d D U P A -1
C115 C 0.4487(5) 0.4727(4) 0.5218(4) 0.0564(18) Uani 0.5 1 d D U P A -1
N1 N 0.3560(2) 0.26743(10) 0.40463(12) 0.0426(6) Uani 1 1 d . U . . .
H1 H 0.364(2) 0.3050(16) 0.4143(15) 0.051 Uiso 1 1 d . U . . .
N2 N 0.46566(19) 0.29376(10) 0.31552(12) 0.0427(6) Uani 1 1 d . U . . .
H2 H 0.490(2) 0.3303(15) 0.3534(16) 0.051 Uiso 1 1 d . U . . .
N3 N 0.5664(2) 0.39930(10) 0.29048(12) 0.0439(6) Uani 1 1 d . U . . .
H3 H 0.541(2) 0.4176(15) 0.3251(16) 0.053 Uiso 1 1 d . U . . .
N4 N 0.6621(2) 0.54246(10) 0.35302(12) 0.0447(6) Uani 1 1 d . U . . .
H4 H 0.632(2) 0.5322(14) 0.3831(16) 0.054 Uiso 1 1 d . U . . .
N5 N 0.6728(2) 0.67137(10) 0.46218(12) 0.0446(6) Uani 1 1 d . U . . .
H5 H 0.626(2) 0.6412(15) 0.4700(15) 0.054 Uiso 1 1 d . U . . .
C1 C 0.3212(2) 0.23800(12) 0.43655(14) 0.0439(7) Uani 1 1 d . U . . .
C2 C 0.3219(2) 0.17421(12) 0.40458(14) 0.0455(7) Uani 1 1 d . U . . .
C3 C 0.3545(2) 0.16651(12) 0.35211(14) 0.0434(7) Uani 1 1 d . U . . .
C4 C 0.3742(2) 0.22510(12) 0.35124(13) 0.0415(7) Uani 1 1 d . U . . .
C5 C 0.4041(2) 0.23801(12) 0.30552(14) 0.0418(7) Uani 1 1 d . U . . .
C6 C 0.3804(2) 0.19662(12) 0.23945(13) 0.0407(6) Uani 1 1 d . U . . .
C7 C 0.4308(2) 0.22718(12) 0.21232(13) 0.0406(6) Uani 1 1 d . U . . .
C8 C 0.4857(2) 0.28788(12) 0.26074(14) 0.0422(6) Uani 1 1 d . U . . .
C9 C 0.5519(2) 0.33467(12) 0.25580(14) 0.0446(7) Uani 1 1 d . U . . .
C10 C 0.6142(2) 0.32570(12) 0.21688(14) 0.0450(7) Uani 1 1 d . U . . .
C11 C 0.6657(2) 0.38570(12) 0.22749(14) 0.0459(7) Uani 1 1 d . U . . .
C12 C 0.6319(2) 0.43075(12) 0.27254(14) 0.0453(7) Uani 1 1 d . U . . .
C13 C 0.6568(2) 0.49694(12) 0.29292(14) 0.0447(7) Uani 1 1 d . U . . .
C14 C 0.6808(2) 0.52824(12) 0.25876(14) 0.0446(7) Uani 1 1 d . U . . .
C15 C 0.7042(2) 0.59394(12) 0.29953(14) 0.0452(7) Uani 1 1 d . U . . .
C16 C 0.6957(2) 0.60218(12) 0.35845(14) 0.0438(7) Uani 1 1 d . U . . .
C17 C 0.7195(2) 0.65986(12) 0.41519(14) 0.0444(7) Uani 1 1 d . U . . .
C18 C 0.7937(2) 0.71513(12) 0.43488(14) 0.0450(7) Uani 1 1 d . U . . .
C19 C 0.7882(2) 0.76073(12) 0.49325(14) 0.0463(7) Uani 1 1 d . U . . .
C20 C 0.7123(2) 0.73334(12) 0.50939(14) 0.0436(7) Uani 1 1 d . U . . .
C21 C 0.3223(2) 0.11757(12) 0.41450(14) 0.0457(7) Uani 1 1 d . U . . .
C22 C 0.3056(3) 0.09860(13) 0.45815(16) 0.0548(8) Uani 1 1 d . U . . .
H22 H 0.2832 0.1244 0.4907 0.066 Uiso 1 1 calc R U . . .
C23 C 0.3223(3) 0.03891(14) 0.45446(16) 0.0564(8) Uani 1 1 d . U . . .
C24 C 0.3552(3) 0.00115(14) 0.40526(16) 0.0555(8) Uani 1 1 d . U . . .
H24 H 0.3652 -0.0376 0.4024 0.067 Uiso 1 1 calc R U . . .
C25 C 0.3740(3) 0.01935(13) 0.35941(15) 0.0499(7) Uani 1 1 d . U . . .
C26 C 0.3564(2) 0.07748(12) 0.36477(14) 0.0457(7) Uani 1 1 d . U . . .
C27 C 0.3784(2) 0.10423(12) 0.32591(14) 0.0424(7) Uani 1 1 d . U . . .
C28 C 0.4196(2) 0.07213(13) 0.27931(14) 0.0459(7) Uani 1 1 d . U . . .
H28 H 0.4355 0.0895 0.2535 0.055 Uiso 1 1 calc R U . . .
C29 C 0.4380(3) 0.01226(14) 0.27069(15) 0.0511(8) Uani 1 1 d . U . . .
C30 C 0.4156(3) -0.01316(14) 0.30940(16) 0.0542(8) Uani 1 1 d . U . . .
H30 H 0.4277 -0.0524 0.3031 0.065 Uiso 1 1 calc R U . . .
C31 C 0.3064(2) 0.13748(11) 0.18793(13) 0.0408(6) Uani 1 1 d . U . . .
C32 C 0.2303(2) 0.09231(12) 0.18398(14) 0.0422(6) Uani 1 1 d . U . . .
H32 H 0.2194 0.0944 0.2213 0.051 Uiso 1 1 calc R U . . .
C33 C 0.1673(2) 0.04159(12) 0.12188(14) 0.0431(7) Uani 1 1 d . U . . .
C34 C 0.1816(2) 0.04015(12) 0.06708(14) 0.0433(7) Uani 1 1 d . U . . .
H34 H 0.1413 0.0067 0.0272 0.052 Uiso 1 1 calc R U . . .
C35 C 0.2563(2) 0.08835(12) 0.06927(14) 0.0426(7) Uani 1 1 d . U . . .
C36 C 0.3177(2) 0.13530(12) 0.13055(13) 0.0408(6) Uani 1 1 d . U . . .
C37 C 0.3902(2) 0.18915(12) 0.14095(13) 0.0411(6) Uani 1 1 d . U . . .
C38 C 0.4009(2) 0.19588(12) 0.08927(14) 0.0442(7) Uani 1 1 d . U . . .
H38 H 0.4478 0.2309 0.0955 0.053 Uiso 1 1 calc R U . . .
C39 C 0.3394(2) 0.14854(12) 0.02474(14) 0.0451(7) Uani 1 1 d . U . . .
C40 C 0.2709(2) 0.09654(12) 0.01618(14) 0.0450(7) Uani 1 1 d . U . . .
H40 H 0.2328 0.0657 -0.0257 0.054 Uiso 1 1 calc R U . . .
C41 C 0.6611(2) 0.27863(12) 0.17872(14) 0.0457(7) Uani 1 1 d . U . . .
C42 C 0.6513(2) 0.21465(12) 0.15699(14) 0.0462(7) Uani 1 1 d . U . . .
H42 H 0.6029 0.1911 0.1650 0.055 Uiso 1 1 calc R U . . .
C43 C 0.7160(3) 0.18498(13) 0.12216(15) 0.0498(7) Uani 1 1 d . U . . .
C44 C 0.7898(3) 0.21978(14) 0.11184(17) 0.0567(8) Uani 1 1 d . U . . .
H44 H 0.8300 0.1994 0.0880 0.068 Uiso 1 1 calc R U . . .
C45 C 0.8064(3) 0.28669(14) 0.13688(16) 0.0547(8) Uani 1 1 d . U . . .
C46 C 0.7384(2) 0.31312(12) 0.16808(15) 0.0466(7) Uani 1 1 d . U . . .
C47 C 0.7478(3) 0.37911(13) 0.19888(15) 0.0505(7) Uani 1 1 d . U . . .
C48 C 0.8279(3) 0.41884(14) 0.19885(16) 0.0537(8) Uani 1 1 d . U . . .
H48 H 0.8364 0.4622 0.2199 0.064 Uiso 1 1 calc R U . . .
C49 C 0.8990(3) 0.39354(15) 0.16637(18) 0.0592(9) Uani 1 1 d . U . . .
C50 C 0.8859(3) 0.32908(15) 0.13542(18) 0.0617(9) Uani 1 1 d . U . . .
H50 H 0.9305 0.3130 0.1130 0.074 Uiso 1 1 calc R U . . .
C51 C 0.6730(3) 0.51850(13) 0.19310(14) 0.0481(7) Uani 1 1 d . U . . .
C52 C 0.6476(3) 0.46831(13) 0.13323(15) 0.0534(8) Uani 1 1 d . U . . .
H52 H 0.6314 0.4275 0.1283 0.064 Uiso 1 1 calc R U . . .
C53 C 0.6459(3) 0.47843(15) 0.07846(16) 0.0600(9) Uani 1 1 d D U . . .
C54 C 0.6698(3) 0.53863(15) 0.08545(17) 0.0652(9) Uani 1 1 d . U . . .
H54 H 0.6706 0.5446 0.0496 0.078 Uiso 1 1 calc R U . . .
C55 C 0.6937(3) 0.59254(15) 0.14674(16) 0.0601(9) Uani 1 1 d . U . . .
C56 C 0.6951(3) 0.58030(13) 0.19820(15) 0.0506(7) Uani 1 1 d . U . . .
C57 C 0.7126(3) 0.62787(13) 0.26145(15) 0.0486(7) Uani 1 1 d . U . . .
C58 C 0.7248(3) 0.68897(14) 0.27164(16) 0.0570(8) Uani 1 1 d . U . . .
H58 H 0.7317 0.7206 0.3119 0.068 Uiso 1 1 calc R U . . .
C59 C 0.7272(4) 0.70413(15) 0.22055(18) 0.0713(10) Uani 1 1 d D U . . .
C60 C 0.7107(3) 0.65665(15) 0.15985(17) 0.0701(10) Uani 1 1 d . U . . .
H60 H 0.7108 0.6671 0.1265 0.084 Uiso 1 1 calc R U . . .
C61 C 0.8879(2) 0.73834(13) 0.42447(15) 0.0490(7) Uani 1 1 d . U . . .
C62 C 0.9406(3) 0.71455(15) 0.38181(16) 0.0551(8) Uani 1 1 d . U . . .
H62 H 0.9120 0.6745 0.3471 0.066 Uiso 1 1 calc R U . . .
C63 C 1.0376(3) 0.75029(16) 0.39019(18) 0.0648(9) Uani 1 1 d . U . . .
C64 C 1.0812(3) 0.80946(17) 0.44280(18) 0.0683(10) Uani 1 1 d . U . . .
H64 H 1.1438 0.8335 0.4471 0.082 Uiso 1 1 calc R U . . .
C65 C 1.0333(3) 0.83430(15) 0.49008(17) 0.0583(8) Uani 1 1 d . U . . .
C66 C 0.9358(3) 0.79864(13) 0.47853(15) 0.0510(7) Uani 1 1 d . U . . .
C67 C 0.8803(3) 0.81459(13) 0.52260(15) 0.0487(7) Uani 1 1 d . U . . .
C68 C 0.9247(3) 0.86801(13) 0.58023(16) 0.0537(8) Uani 1 1 d . U . . .
H68 H 0.8901 0.8790 0.6102 0.064 Uiso 1 1 calc R U . . .
C69 C 1.0246(3) 0.90700(14) 0.59445(16) 0.0572(8) Uani 1 1 d . U . . .
C70 C 1.0756(3) 0.89025(15) 0.54962(17) 0.0607(9) Uani 1 1 d . U . . .
H70 H 1.1395 0.9164 0.5587 0.073 Uiso 1 1 calc R U . . .
C71 C 0.3018(3) 0.02085(16) 0.50448(19) 0.0659(9) Uani 1 1 d . U . . .
C72 C 0.3696(5) 0.07186(19) 0.5724(2) 0.0927(14) Uani 1 1 d . U . . .
H72A H 0.4415 0.0804 0.5746 0.139 Uiso 1 1 calc R U . . .
H72B H 0.3648 0.0575 0.6037 0.139 Uiso 1 1 calc R U . . .
H72C H 0.3451 0.1096 0.5814 0.139 Uiso 1 1 calc R U . . .
C73 C 0.1853(4) 0.0134(2) 0.4975(3) 0.0936(14) Uani 1 1 d . U . . .
H73A H 0.1678 0.0531 0.5062 0.140 Uiso 1 1 calc R U . . .
H73B H 0.1720 -0.0005 0.5277 0.140 Uiso 1 1 calc R U . . .
H73C H 0.1431 -0.0172 0.4543 0.140 Uiso 1 1 calc R U . . .
C74 C 0.3306(4) -0.04173(17) 0.4981(2) 0.0752(11) Uani 1 1 d . U . . .
H74A H 0.2858 -0.0756 0.4573 0.113 Uiso 1 1 calc R U . . .
H74B H 0.3212 -0.0497 0.5326 0.113 Uiso 1 1 calc R U . . .
H74C H 0.4026 -0.0387 0.5004 0.113 Uiso 1 1 calc R U . . .
C75 C 0.4825(3) -0.02149(16) 0.21754(17) 0.0622(9) Uani 1 1 d . U . . .
C76 C 0.5143(4) -0.07993(17) 0.2194(2) 0.0753(11) Uani 1 1 d . U . . .
H76A H 0.5649 -0.0684 0.2611 0.113 Uiso 1 1 calc R U . . .
H76B H 0.5447 -0.0983 0.1865 0.113 Uiso 1 1 calc R U . . .
H76C H 0.4534 -0.1100 0.2119 0.113 Uiso 1 1 calc R U . . .
C77 C 0.4009(4) -0.0390(2) 0.15144(19) 0.0970(16) Uani 1 1 d . U . . .
H77A H 0.4321 -0.0544 0.1185 0.145 Uiso 1 1 calc R U . . .
H77B H 0.3776 -0.0025 0.1520 0.145 Uiso 1 1 calc R U . . .
H77C H 0.3421 -0.0712 0.1426 0.145 Uiso 1 1 calc R U . . .
C78 C 0.5824(4) 0.0241(2) 0.2258(3) 0.0941(14) Uani 1 1 d . U . . .
H78A H 0.6327 0.0387 0.2683 0.141 Uiso 1 1 calc R U . . .
H78B H 0.5632 0.0594 0.2203 0.141 Uiso 1 1 calc R U . . .
H78C H 0.6127 0.0022 0.1940 0.141 Uiso 1 1 calc R U . . .
C79 C 0.0822(2) -0.00653(13) 0.12060(15) 0.0489(7) Uani 1 1 d . U . . .
C80 C 0.1236(3) -0.02809(16) 0.17231(18) 0.0695(10) Uani 1 1 d . U . . .
H80A H 0.1830 -0.0449 0.1666 0.104 Uiso 1 1 calc R U . . .
H80B H 0.0693 -0.0600 0.1684 0.104 Uiso 1 1 calc R U . . .
H80C H 0.1443 0.0071 0.2144 0.104 Uiso 1 1 calc R U . . .
C81 C 0.0370(3) -0.06575(13) 0.05439(16) 0.0542(8) Uani 1 1 d . U . . .
H81A H 0.0040 -0.0541 0.0215 0.081 Uiso 1 1 calc R U . . .
H81B H -0.0138 -0.0955 0.0561 0.081 Uiso 1 1 calc R U . . .
H81C H 0.0929 -0.0845 0.0444 0.081 Uiso 1 1 calc R U . . .
C82 C -0.0077(3) 0.02491(15) 0.13347(17) 0.0608(9) Uani 1 1 d . U . . .
H82A H 0.0178 0.0600 0.1759 0.091 Uiso 1 1 calc R U . . .
H82B H -0.0639 -0.0051 0.1308 0.091 Uiso 1 1 calc R U . . .
H82C H -0.0332 0.0394 0.1017 0.091 Uiso 1 1 calc R U . . .
C83 C 0.3512(3) 0.16037(14) -0.03113(15) 0.0537(8) Uani 1 1 d . U . . .
C84 C 0.2860(3) 0.10726(16) -0.09706(16) 0.0677(10) Uani 1 1 d . U . . .
H84A H 0.3010 0.1159 -0.1300 0.101 Uiso 1 1 calc R U . . .
H84B H 0.2127 0.1038 -0.1027 0.101 Uiso 1 1 calc R U . . .
H84C H 0.3029 0.0684 -0.1003 0.101 Uiso 1 1 calc R U . . .
C85 C 0.4664(3) 0.1690(2) -0.0282(2) 0.0843(12) Uani 1 1 d . U . . .
H85A H 0.5101 0.2031 0.0128 0.126 Uiso 1 1 calc R U . . .
H85B H 0.4729 0.1783 -0.0625 0.126 Uiso 1 1 calc R U . . .
H85C H 0.4879 0.1309 -0.0330 0.126 Uiso 1 1 calc R U . . .
C86 C 0.3189(4) 0.22150(17) -0.02531(19) 0.0808(12) Uani 1 1 d . U . . .
H86A H 0.3549 0.2545 0.0178 0.121 Uiso 1 1 calc R U . . .
H86B H 0.2444 0.2150 -0.0344 0.121 Uiso 1 1 calc R U . . .
H86C H 0.3374 0.2332 -0.0557 0.121 Uiso 1 1 calc R U . . .
C87 C 0.7046(3) 0.11386(13) 0.09990(17) 0.0551(8) Uani 1 1 d . U . . .
C88 C 0.7661(4) 0.10515(17) 0.1573(2) 0.0851(13) Uani 1 1 d . U . . .
H88A H 0.7385 0.1225 0.1918 0.128 Uiso 1 1 calc R U . . .
H88B H 0.8387 0.1264 0.1719 0.128 Uiso 1 1 calc R U . . .
H88C H 0.7600 0.0610 0.1447 0.128 Uiso 1 1 calc R U . . .
C89 C 0.5899(3) 0.07866(15) 0.0763(2) 0.0900(14) Uani 1 1 d . U . . .
H89A H 0.5496 0.0861 0.0418 0.135 Uiso 1 1 calc R U . . .
H89B H 0.5629 0.0934 0.1114 0.135 Uiso 1 1 calc R U . . .
H89C H 0.5851 0.0343 0.0610 0.135 Uiso 1 1 calc R U . . .
C90 C 0.7492(4) 0.08517(17) 0.0459(2) 0.0964(15) Uani 1 1 d . U . . .
H90A H 0.7397 0.0408 0.0327 0.145 Uiso 1 1 calc R U . . .
H90B H 0.8228 0.1048 0.0613 0.145 Uiso 1 1 calc R U . . .
H90C H 0.7133 0.0918 0.0098 0.145 Uiso 1 1 calc R U . . .
C91 C 0.9904(3) 0.44072(16) 0.1702(2) 0.0697(10) Uani 1 1 d . U . . .
C92 C 1.0367(4) 0.4090(2) 0.1165(3) 0.0988(16) Uani 1 1 d . U . . .
H92A H 0.9809 0.3869 0.0754 0.148 Uiso 1 1 calc R U . . .
H92B H 1.0731 0.3797 0.1253 0.148 Uiso 1 1 calc R U . . .
H92C H 1.0849 0.4405 0.1153 0.148 Uiso 1 1 calc R U . . .
C93 C 0.9538(4) 0.49507(19) 0.1603(3) 0.0946(15) Uani 1 1 d . U . . .
H93A H 1.0126 0.5239 0.1638 0.142 Uiso 1 1 calc R U . . .
H93B H 0.9243 0.5166 0.1927 0.142 Uiso 1 1 calc R U . . .
H93C H 0.9015 0.4789 0.1182 0.142 Uiso 1 1 calc R U . . .
C94 C 1.0725(4) 0.4663(2) 0.2365(3) 0.1126(18) Uani 1 1 d . U . . .
H94A H 1.0929 0.4319 0.2437 0.169 Uiso 1 1 calc R U . . .
H94B H 1.0440 0.4897 0.2688 0.169 Uiso 1 1 calc R U . . .
H94C H 1.1328 0.4934 0.2392 0.169 Uiso 1 1 calc R U . . .
C95 C 0.6144(3) 0.42000(16) 0.01272(17) 0.0722(10) Uani 1 1 d D U . . .
C96 C 0.5057(4) 0.37968(17) -0.00055(19) 0.0873(13) Uani 1 1 d D U . . .
H96A H 0.5120 0.3636 0.0306 0.131 Uiso 1 1 calc R U . . .
H96B H 0.4819 0.3452 -0.0433 0.131 Uiso 1 1 calc R U . . .
H96C H 0.4560 0.4053 0.0029 0.131 Uiso 1 1 calc R U . . .
C97 C 0.6969(4) 0.3805(2) 0.0151(2) 0.0978(15) Uani 1 1 d D U . . .
H97A H 0.7631 0.4039 0.0200 0.147 Uiso 1 1 calc R U . . .
H97B H 0.6738 0.3418 -0.0243 0.147 Uiso 1 1 calc R U . . .
H97C H 0.7048 0.3712 0.0511 0.147 Uiso 1 1 calc R U . . .
C98 C 0.6060(4) 0.43668(18) -0.04268(17) 0.0833(12) Uani 1 1 d D U . . .
H98A H 0.5561 0.4619 -0.0439 0.125 Uiso 1 1 calc R U . . .
H98B H 0.5831 0.3987 -0.0828 0.125 Uiso 1 1 calc R U . . .
H98C H 0.6735 0.4599 -0.0364 0.125 Uiso 1 1 calc R U . . .
C99 C 0.7602(7) 0.7738(3) 0.2349(4) 0.0632(19) Uani 0.620(10) 1 d D U P B 1
C100 C 0.6609(8) 0.7874(4) 0.2093(5) 0.105(3) Uani 0.620(10) 1 d D U P B 1
H10A H 0.6114 0.7763 0.2273 0.158 Uiso 0.620(10) 1 calc R U P B 1
H10B H 0.6338 0.7634 0.1630 0.158 Uiso 0.620(10) 1 calc R U P B 1
H10C H 0.6722 0.8316 0.2208 0.158 Uiso 0.620(10) 1 calc R U P B 1
C101 C 0.8313(8) 0.7858(6) 0.1958(5) 0.090(3) Uani 0.620(10) 1 d D U P B 1
H10D H 0.8381 0.8282 0.2011 0.136 Uiso 0.620(10) 1 calc R U P B 1
H10E H 0.7990 0.7567 0.1507 0.136 Uiso 0.620(10) 1 calc R U P B 1
H10F H 0.8996 0.7797 0.2120 0.136 Uiso 0.620(10) 1 calc R U P B 1
C102 C 0.8217(8) 0.8178(2) 0.3040(3) 0.084(3) Uani 0.620(10) 1 d D U P B 1
H10G H 0.8450 0.8591 0.3082 0.126 Uiso 0.620(10) 1 calc R U P B 1
H10H H 0.8816 0.8030 0.3183 0.126 Uiso 0.620(10) 1 calc R U P B 1
H10I H 0.7782 0.8196 0.3299 0.126 Uiso 0.620(10) 1 calc R U P B 1
C299 C 0.7111(11) 0.7713(5) 0.2299(5) 0.055(3) Uani 0.380(10) 1 d D U P B 2
C300 C 0.6060(11) 0.7718(6) 0.1822(6) 0.086(4) Uani 0.380(10) 1 d D U P B 2
H30A H 0.5491 0.7661 0.1974 0.129 Uiso 0.380(10) 1 calc R U P B 2
H30B H 0.5912 0.7382 0.1397 0.129 Uiso 0.380(10) 1 calc R U P B 2
H30C H 0.6139 0.8114 0.1805 0.129 Uiso 0.380(10) 1 calc R U P B 2
C301 C 0.7901(12) 0.7925(8) 0.2033(8) 0.090(4) Uani 0.380(10) 1 d D U P B 2
H30D H 0.7936 0.8357 0.2121 0.135 Uiso 0.380(10) 1 calc R U P B 2
H30E H 0.7682 0.7666 0.1574 0.135 Uiso 0.380(10) 1 calc R U P B 2
H30F H 0.8581 0.7886 0.2237 0.135 Uiso 0.380(10) 1 calc R U P B 2
C302 C 0.7253(13) 0.8166(4) 0.2963(5) 0.084(4) Uani 0.380(10) 1 d D U P B 2
H30G H 0.6628 0.8083 0.3059 0.126 Uiso 0.380(10) 1 calc R U P B 2
H30H H 0.7385 0.8586 0.3005 0.126 Uiso 0.380(10) 1 calc R U P B 2
H30I H 0.7838 0.8126 0.3259 0.126 Uiso 0.380(10) 1 calc R U P B 2
C103 C 1.0928(3) 0.7197(2) 0.3414(2) 0.0818(12) Uani 1 1 d . U . . .
C104 C 1.1270(4) 0.6640(3) 0.3494(3) 0.1037(16) Uani 1 1 d . U . . .
H10J H 1.1636 0.6458 0.3200 0.155 Uiso 1 1 calc R U . . .
H10K H 1.0662 0.6329 0.3401 0.155 Uiso 1 1 calc R U . . .
H10L H 1.1727 0.6782 0.3930 0.155 Uiso 1 1 calc R U . . .
C105 C 1.0168(4) 0.6965(3) 0.2719(2) 0.1031(16) Uani 1 1 d . U . . .
H10M H 0.9950 0.7316 0.2669 0.155 Uiso 1 1 calc R U . . .
H10N H 0.9564 0.6659 0.2638 0.155 Uiso 1 1 calc R U . . .
H10O H 1.0517 0.6777 0.2417 0.155 Uiso 1 1 calc R U . . .
C106 C 1.1917(5) 0.7664(3) 0.3524(3) 0.132(2) Uani 1 1 d . U . . .
H10P H 1.2385 0.7824 0.3961 0.199 Uiso 1 1 calc R U . . .
H10Q H 1.1717 0.8007 0.3449 0.199 Uiso 1 1 calc R U . . .
H10R H 1.2265 0.7452 0.3230 0.199 Uiso 1 1 calc R U . . .
C107 C 1.0731(3) 0.96407(16) 0.66147(17) 0.0662(9) Uani 1 1 d . U . . .
C108 C 0.9968(4) 1.00516(18) 0.6727(2) 0.0917(14) Uani 1 1 d . U . . .
H10S H 1.0273 1.0406 0.7148 0.137 Uiso 1 1 calc R U . . .
H10T H 0.9329 0.9812 0.6701 0.137 Uiso 1 1 calc R U . . .
H10U H 0.9817 1.0199 0.6404 0.137 Uiso 1 1 calc R U . . .
C109 C 1.1757(3) 1.00396(17) 0.66853(19) 0.0788(12) Uani 1 1 d . U . . .
H10V H 1.2243 0.9781 0.6602 0.118 Uiso 1 1 calc R U . . .
H10W H 1.2055 1.0378 0.7117 0.118 Uiso 1 1 calc R U . . .
H10$ H 1.1616 1.0210 0.6381 0.118 Uiso 1 1 calc R U . . .
C110 C 1.0983(4) 0.9404(2) 0.71280(18) 0.0871(13) Uani 1 1 d . U . . .
H11A H 1.1503 0.9167 0.7070 0.131 Uiso 1 1 calc R U . . .
H11B H 1.0356 0.9140 0.7085 0.131 Uiso 1 1 calc R U . . .
H11C H 1.1247 0.9758 0.7551 0.131 Uiso 1 1 calc R U . . .

loop_
_atom_site_aniso_label
_atom_site_aniso_U_11
_atom_site_aniso_U_22
_atom_site_aniso_U_33
_atom_site_aniso_U_23
_atom_site_aniso_U_13
_atom_site_aniso_U_12
O1 0.114(4) 0.029(2) 0.067(3) 0.007(2) 0.054(3) 0.003(2)
O2 0.119(4) 0.031(2) 0.074(3) 0.010(2) 0.071(3) 0.003(2)
O3 0.111(4) 0.035(2) 0.073(3) 0.018(2) 0.063(3) 0.001(2)
O4 0.120(4) 0.036(2) 0.063(3) 0.008(2) 0.065(3) 0.001(2)
O5 0.104(3) 0.034(2) 0.066(3) 0.010(2) 0.055(3) -0.001(2)
C111 0.067(4) 0.032(3) 0.051(3) 0.011(2) 0.034(3) 0.007(2)
C112 0.068(3) 0.048(3) 0.057(3) 0.019(3) 0.034(3) 0.002(3)
C113 0.071(3) 0.038(3) 0.056(3) 0.022(3) 0.040(3) 0.002(2)
C114 0.067(4) 0.046(3) 0.052(3) 0.013(3) 0.041(3) 0.001(3)
C115 0.069(3) 0.048(3) 0.052(3) 0.017(3) 0.034(3) 0.001(3)
N1 0.0641(14) 0.0235(10) 0.0452(13) 0.0131(10) 0.0325(12) 0.0052(10)
N2 0.0622(14) 0.0265(10) 0.0426(12) 0.0119(10) 0.0316(11) 0.0036(10)
N3 0.0681(15) 0.0248(10) 0.0473(13) 0.0133(10) 0.0390(12) 0.0071(10)
N4 0.0686(15) 0.0265(10) 0.0469(13) 0.0143(10) 0.0372(12) 0.0062(10)
N5 0.0625(14) 0.0262(10) 0.0467(13) 0.0112(10) 0.0319(12) 0.0051(10)
C1 0.0621(16) 0.0276(12) 0.0446(15) 0.0128(12) 0.0301(13) 0.0049(11)
C2 0.0653(17) 0.0285(12) 0.0469(15) 0.0143(12) 0.0316(14) 0.0076(11)
C3 0.0600(16) 0.0280(12) 0.0464(15) 0.0152(12) 0.0280(13) 0.0079(11)
C4 0.0576(15) 0.0279(12) 0.0407(14) 0.0122(11) 0.0276(13) 0.0035(11)
C5 0.0586(16) 0.0278(12) 0.0436(14) 0.0148(11) 0.0277(13) 0.0072(11)
C6 0.0587(15) 0.0280(12) 0.0396(14) 0.0136(11) 0.0264(13) 0.0088(11)
C7 0.0593(15) 0.0276(12) 0.0416(14) 0.0143(11) 0.0302(13) 0.0086(11)
C8 0.0608(16) 0.0289(12) 0.0440(14) 0.0151(11) 0.0316(13) 0.0092(11)
C9 0.0636(16) 0.0276(12) 0.0438(15) 0.0108(11) 0.0295(13) 0.0084(11)
C10 0.0635(16) 0.0295(12) 0.0483(15) 0.0153(12) 0.0331(14) 0.0095(11)
C11 0.0665(17) 0.0298(12) 0.0497(15) 0.0159(12) 0.0371(14) 0.0085(12)
C12 0.0669(17) 0.0282(12) 0.0484(15) 0.0153(12) 0.0350(14) 0.0100(12)
C13 0.0614(16) 0.0282(12) 0.0483(15) 0.0128(12) 0.0328(14) 0.0077(11)
C14 0.0657(17) 0.0285(12) 0.0492(15) 0.0165(12) 0.0366(14) 0.0094(11)
C15 0.0636(17) 0.0291(12) 0.0470(15) 0.0136(12) 0.0318(14) 0.0085(11)
C16 0.0598(16) 0.0275(12) 0.0490(15) 0.0159(12) 0.0298(13) 0.0070(11)
C17 0.0613(16) 0.0308(13) 0.0466(15) 0.0153(12) 0.0309(13) 0.0095(11)
C18 0.0658(17) 0.0298(12) 0.0461(15) 0.0162(12) 0.0329(14) 0.0068(12)
C19 0.0678(17) 0.0292(12) 0.0471(15) 0.0150(12) 0.0329(14) 0.0064(12)
C20 0.0638(16) 0.0274(12) 0.0443(15) 0.0135(11) 0.0324(13) 0.0056(11)
C21 0.0681(17) 0.0316(13) 0.0459(15) 0.0184(12) 0.0330(14) 0.0074(12)
C22 0.082(2) 0.0362(14) 0.0573(17) 0.0210(14) 0.0413(16) 0.0139(13)
C23 0.081(2) 0.0414(15) 0.0587(18) 0.0267(14) 0.0357(16) 0.0138(14)
C24 0.079(2) 0.0392(14) 0.0631(18) 0.0286(14) 0.0375(17) 0.0154(14)
C25 0.0699(18) 0.0347(13) 0.0508(16) 0.0193(13) 0.0291(15) 0.0130(13)
C26 0.0637(17) 0.0289(12) 0.0485(15) 0.0163(12) 0.0279(14) 0.0097(11)
C27 0.0558(15) 0.0290(12) 0.0429(14) 0.0129(12) 0.0246(13) 0.0064(11)
C28 0.0602(16) 0.0391(14) 0.0454(15) 0.0200(12) 0.0274(13) 0.0113(12)
C29 0.0639(17) 0.0425(15) 0.0523(16) 0.0189(14) 0.0297(14) 0.0191(13)
C30 0.0744(19) 0.0393(14) 0.0582(17) 0.0221(14) 0.0345(16) 0.0190(13)
C31 0.0583(15) 0.0277(12) 0.0427(14) 0.0151(11) 0.0277(13) 0.0109(11)
C32 0.0580(16) 0.0315(12) 0.0431(14) 0.0160(11) 0.0274(13) 0.0114(11)
C33 0.0540(15) 0.0296(12) 0.0492(15) 0.0164(12) 0.0251(13) 0.0109(11)
C34 0.0552(15) 0.0319(13) 0.0429(14) 0.0137(12) 0.0224(13) 0.0093(11)
C35 0.0561(15) 0.0316(12) 0.0441(15) 0.0139(12) 0.0270(13) 0.0131(11)
C36 0.0547(15) 0.0296(12) 0.0427(14) 0.0145(11) 0.0267(12) 0.0107(11)
C37 0.0592(16) 0.0298(12) 0.0433(14) 0.0162(11) 0.0313(13) 0.0119(11)
C38 0.0620(16) 0.0297(12) 0.0471(15) 0.0150(12) 0.0313(13) 0.0124(11)
C39 0.0626(16) 0.0351(13) 0.0451(15) 0.0171(12) 0.0302(13) 0.0154(12)
C40 0.0604(16) 0.0341(13) 0.0422(14) 0.0138(12) 0.0250(13) 0.0124(12)
C41 0.0635(17) 0.0328(13) 0.0484(15) 0.0167(12) 0.0324(14) 0.0139(12)
C42 0.0620(16) 0.0323(13) 0.0502(15) 0.0165(12) 0.0321(14) 0.0108(12)
C43 0.0652(17) 0.0347(14) 0.0547(16) 0.0162(13) 0.0333(14) 0.0162(12)
C44 0.0739(19) 0.0417(15) 0.0664(19) 0.0209(14) 0.0452(16) 0.0205(14)
C45 0.0726(19) 0.0394(14) 0.0634(18) 0.0209(14) 0.0427(16) 0.0174(13)
C46 0.0637(17) 0.0330(13) 0.0531(16) 0.0179(12) 0.0374(14) 0.0119(12)
C47 0.0715(18) 0.0343(13) 0.0522(16) 0.0157(13) 0.0378(15) 0.0120(13)
C48 0.0731(19) 0.0346(14) 0.0620(18) 0.0191(13) 0.0419(16) 0.0098(13)
C49 0.0724(19) 0.0464(16) 0.070(2) 0.0240(15) 0.0455(17) 0.0115(14)
C50 0.077(2) 0.0471(16) 0.075(2) 0.0239(16) 0.0518(18) 0.0184(14)
C51 0.0700(18) 0.0342(13) 0.0471(15) 0.0172(12) 0.0333(14) 0.0099(12)
C52 0.0777(19) 0.0339(14) 0.0514(16) 0.0154(13) 0.0338(15) 0.0108(13)
C53 0.090(2) 0.0438(16) 0.0495(17) 0.0179(14) 0.0339(16) 0.0134(15)
C54 0.099(2) 0.0510(17) 0.0491(17) 0.0232(15) 0.0323(17) 0.0126(16)
C55 0.091(2) 0.0417(15) 0.0523(17) 0.0213(14) 0.0335(17) 0.0103(15)
C56 0.0746(19) 0.0356(14) 0.0471(16) 0.0177(13) 0.0321(15) 0.0105(13)
C57 0.0677(18) 0.0325(13) 0.0474(15) 0.0158(12) 0.0278(14) 0.0069(12)
C58 0.086(2) 0.0350(14) 0.0519(17) 0.0188(13) 0.0293(16) 0.0106(14)
C59 0.111(3) 0.0422(16) 0.0603(19) 0.0262(15) 0.0266(19) 0.0106(17)
C60 0.114(3) 0.0467(17) 0.0543(18) 0.0270(15) 0.0317(19) 0.0119(17)
C61 0.0675(18) 0.0344(13) 0.0476(15) 0.0156(12) 0.0320(14) 0.0027(12)
C62 0.0709(19) 0.0444(15) 0.0489(16) 0.0149(13) 0.0322(15) 0.0051(14)
C63 0.076(2) 0.0564(18) 0.0624(19) 0.0193(16) 0.0407(17) 0.0039(15)
C64 0.075(2) 0.0610(19) 0.068(2) 0.0218(17) 0.0416(18) -0.0022(16)
C65 0.0733(19) 0.0463(16) 0.0567(18) 0.0219(14) 0.0325(16) -0.0003(14)
C66 0.0676(18) 0.0356(14) 0.0520(16) 0.0174(13) 0.0321(15) 0.0012(12)
C67 0.0677(17) 0.0324(13) 0.0497(16) 0.0173(12) 0.0316(14) 0.0021(12)
C68 0.0724(19) 0.0387(14) 0.0517(17) 0.0175(13) 0.0334(15) 0.0017(13)
C69 0.076(2) 0.0398(15) 0.0521(17) 0.0183(14) 0.0271(16) -0.0031(14)
C70 0.073(2) 0.0481(16) 0.0590(18) 0.0234(15) 0.0291(16) -0.0046(14)
C71 0.095(2) 0.0526(17) 0.070(2) 0.0365(16) 0.0452(19) 0.0191(16)
C72 0.159(4) 0.066(2) 0.071(2) 0.039(2) 0.052(3) 0.031(3)
C73 0.123(4) 0.094(3) 0.116(3) 0.073(3) 0.072(3) 0.041(3)
C74 0.115(3) 0.058(2) 0.079(2) 0.045(2) 0.050(2) 0.023(2)
C75 0.081(2) 0.0592(18) 0.0615(19) 0.0273(16) 0.0408(17) 0.0321(16)
C76 0.107(3) 0.063(2) 0.082(2) 0.035(2) 0.058(2) 0.046(2)
C77 0.135(4) 0.109(3) 0.060(2) 0.029(2) 0.050(2) 0.075(3)
C78 0.112(3) 0.084(3) 0.139(4) 0.063(3) 0.091(3) 0.052(2)
C79 0.0590(16) 0.0364(14) 0.0488(16) 0.0146(13) 0.0248(14) 0.0038(12)
C80 0.082(2) 0.0549(19) 0.069(2) 0.0353(18) 0.0203(19) -0.0085(17)
C81 0.0670(19) 0.0348(14) 0.0574(18) 0.0143(14) 0.0301(16) 0.0033(13)
C82 0.0655(19) 0.0479(17) 0.062(2) 0.0119(16) 0.0352(17) 0.0062(14)
C83 0.0744(19) 0.0411(15) 0.0494(16) 0.0193(13) 0.0305(15) 0.0092(13)
C84 0.098(3) 0.0538(18) 0.0482(18) 0.0187(16) 0.0330(19) 0.0045(17)
C85 0.094(3) 0.103(3) 0.063(2) 0.038(2) 0.044(2) 0.006(2)
C86 0.138(4) 0.055(2) 0.061(2) 0.0338(18) 0.037(2) 0.025(2)
C87 0.0718(19) 0.0345(14) 0.0680(19) 0.0202(14) 0.0394(16) 0.0195(13)
C88 0.114(3) 0.0465(19) 0.095(3) 0.036(2) 0.028(3) 0.0188(19)
C89 0.085(3) 0.0304(16) 0.127(4) 0.0166(19) 0.027(2) 0.0112(16)
C90 0.168(4) 0.0415(18) 0.104(3) 0.024(2) 0.092(3) 0.037(2)
C91 0.081(2) 0.0519(18) 0.087(2) 0.0280(17) 0.053(2) 0.0076(16)
C92 0.119(3) 0.068(2) 0.137(4) 0.040(3) 0.099(3) 0.013(2)
C93 0.111(3) 0.063(2) 0.143(4) 0.055(3) 0.083(3) 0.015(2)
C94 0.103(3) 0.099(3) 0.125(4) 0.047(3) 0.048(3) -0.020(3)
C95 0.111(3) 0.0514(18) 0.0535(18) 0.0176(15) 0.0364(19) 0.0182(18)
C96 0.135(4) 0.0474(19) 0.058(2) 0.0135(17) 0.025(2) 0.003(2)
C97 0.154(4) 0.074(3) 0.062(2) 0.013(2) 0.049(3) 0.049(3)
C98 0.135(4) 0.062(2) 0.051(2) 0.0193(18) 0.044(2) 0.010(2)
C99 0.075(4) 0.045(3) 0.071(3) 0.032(2) 0.021(3) 0.007(3)
C100 0.106(5) 0.065(4) 0.136(6) 0.048(4) 0.023(4) 0.029(4)
C101 0.112(5) 0.068(4) 0.107(5) 0.054(4) 0.043(4) 0.012(4)
C102 0.144(6) 0.030(3) 0.068(3) 0.023(2) 0.030(4) -0.001(3)
C299 0.062(5) 0.042(4) 0.062(4) 0.030(3) 0.014(3) 0.012(4)
C300 0.111(7) 0.071(6) 0.088(6) 0.047(5) 0.027(5) 0.040(6)
C301 0.128(7) 0.054(6) 0.099(7) 0.040(5) 0.055(6) 0.003(6)
C302 0.138(8) 0.043(4) 0.076(5) 0.028(4) 0.041(5) 0.020(5)
C103 0.085(2) 0.080(2) 0.074(2) 0.0186(19) 0.053(2) 0.0008(19)
C104 0.108(3) 0.113(4) 0.108(3) 0.040(3) 0.071(3) 0.048(3)
C105 0.115(3) 0.125(4) 0.070(3) 0.027(3) 0.061(3) 0.028(3)
C106 0.134(4) 0.117(4) 0.128(4) 0.013(3) 0.102(4) -0.014(3)
C107 0.086(2) 0.0476(17) 0.0572(19) 0.0178(15) 0.0300(17) -0.0032(15)
C108 0.109(3) 0.050(2) 0.078(3) -0.0003(19) 0.028(2) 0.001(2)
C109 0.105(3) 0.0525(19) 0.059(2) 0.0168(17) 0.025(2) -0.0150(19)
C110 0.122(3) 0.072(2) 0.053(2) 0.0249(19) 0.027(2) -0.012(2)

loop_
_atom_type_symbol
_atom_type_description
_atom_type_scat_dispersion_real
_atom_type_scat_dispersion_imag
_atom_type_scat_source
C C 0.0000 0.0000
;
International Tables for Crystallography
(1992, Vol. C, Tables 4.2.6.8 and 6.1.1.4)
;
H H 0.0000 0.0000
;
International Tables for Crystallography
(1992, Vol. C, Table 6.1.1.4)
;
N N 0.0000 0.0000
;
International Tables for Crystallography
(1992, Vol. C, Tables 4.2.6.8 and 6.1.1.4)
;
O O 0.0000 0.0000
;
International Tables for Crystallography
(1992, Vol. C, Tables 4.2.6.8 and 6.1.1.4)
;

loop_
_geom_angle_atom_site_label_1
_geom_angle_atom_site_label_2
_geom_angle_atom_site_label_3
_geom_angle
_geom_angle_publ_flag
_geom_angle_site_symmetry_1
_geom_angle_site_symmetry_3
C1 N1 C4 111.3(3) yes . .
C5 N2 C8 111.5(3) yes . .
C9 N3 C12 110.2(3) yes . .
C13 N4 C16 109.4(3) yes . .
C17 N5 C20 110.1(3) yes . .
N1 C1 C2 106.9(3) yes . .
N1 C1 C20 126.0(3) yes . 2_666
C2 C1 C20 127.1(4) yes . 2_666
C1 C2 C3 107.4(3) yes . .
C1 C2 C21 141.4(4) yes . .
C3 C2 C21 109.4(3) yes . .
C2 C3 C4 108.7(3) yes . .
C2 C3 C27 108.9(3) yes . .
C4 C3 C27 140.5(4) yes . .
N1 C4 C3 105.6(3) yes . .
N1 C4 C5 126.8(3) yes . .
C3 C4 C5 127.6(3) yes . .
N2 C5 C4 127.5(3) yes . .
N2 C5 C6 105.1(3) yes . .
C4 C5 C6 127.4(3) yes . .
C5 C6 C7 108.7(3) yes . .
C5 C6 C31 140.4(4) yes . .
C7 C6 C31 109.6(3) yes . .
C6 C7 C8 108.1(3) yes . .
C6 C7 C37 108.9(3) yes . .
C8 C7 C37 141.4(4) yes . .
N2 C8 C7 106.6(3) yes . .
N2 C8 C9 125.7(2) yes . .
C7 C8 C9 127.7(4) yes . .
N3 C9 C8 125.2(4) yes . .
N3 C9 C10 106.9(3) yes . .
C8 C9 C10 127.9(3) yes . .
C9 C10 C11 108.1(3) yes . .
C9 C10 C41 142.5(4) yes . .
C11 C10 C41 108.0(3) yes . .
C10 C11 C12 107.0(4) yes . .
C10 C11 C47 109.5(3) yes . .
C12 C11 C47 141.9(3) yes . .
N3 C12 C11 107.7(3) yes . .
N3 C12 C13 126.2(3) yes . .
C11 C12 C13 126.0(4) yes . .
N4 C13 C12 124.6(4) yes . .
N4 C13 C14 107.4(3) yes . .
C12 C13 C14 128.0(3) yes . .
C13 C14 C15 107.9(3) yes . .
C13 C14 C51 142.3(3) yes . .
C15 C14 C51 108.5(3) yes . .
C14 C15 C16 107.9(3) yes . .
C14 C15 C57 109.0(3) yes . .
C16 C15 C57 142.1(3) yes . .
N4 C16 C15 107.3(3) yes . .
N4 C16 C17 125.3(4) yes . .
C15 C16 C17 127.4(3) yes . .
N5 C17 C16 125.8(3) yes . .
N5 C17 C18 106.9(3) yes . .
C16 C17 C18 127.3(4) yes . .
C17 C18 C19 107.6(4) yes . .
C17 C18 C61 141.6(3) yes . .
C19 C18 C61 109.1(3) yes . .
C18 C19 C20 108.4(3) yes . .
C18 C19 C67 108.7(3) yes . .
C20 C19 C67 140.8(3) yes . .
N5 C20 C1 125.2(3) yes . 2_666
N5 C20 C19 106.9(3) yes . .
C1 C20 C19 127.8(3) yes 2_666 .
C2 C21 C22 137.1(3) yes . .
C2 C21 C26 103.8(3) yes . .
C22 C21 C26 119.0(3) yes . .
C21 C22 C23 120.7(4) yes . .
C22 C23 C24 118.6(4) yes . .
C22 C23 C71 117.7(4) yes . .
C24 C23 C71 123.7(4) yes . .
C23 C24 C25 122.4(4) yes . .
C24 C25 C26 117.0(4) yes . .
C24 C25 C30 127.6(4) yes . .
C26 C25 C30 115.3(4) yes . .
C21 C26 C25 122.3(4) yes . .
C21 C26 C27 113.5(3) yes . .
C25 C26 C27 123.9(4) yes . .
C3 C27 C26 104.3(3) yes . .
C3 C27 C28 136.5(4) yes . .
C26 C27 C28 119.1(3) yes . .
C27 C28 C29 119.8(4) yes . .
C28 C29 C30 120.1(4) yes . .
C28 C29 C75 117.4(4) yes . .
C30 C29 C75 122.5(4) yes . .
C25 C30 C29 121.8(4) yes . .
C6 C31 C32 136.2(3) yes . .
C6 C31 C36 104.3(3) yes . .
C32 C31 C36 119.2(3) yes . .
C31 C32 C33 119.7(4) yes . .
C32 C33 C34 119.7(3) yes . .
C32 C33 C79 117.1(3) yes . .
C34 C33 C79 123.1(3) yes . .
C33 C34 C35 122.0(3) yes . .
C34 C35 C36 116.1(4) yes . .
C34 C35 C40 127.8(3) yes . .
C36 C35 C40 115.9(3) yes . .
C31 C36 C35 123.2(3) yes . .
C31 C36 C37 113.5(2) yes . .
C35 C36 C37 123.0(4) yes . .
C7 C37 C36 103.7(3) yes . .
C7 C37 C38 136.7(3) yes . .
C36 C37 C38 119.4(3) yes . .
C37 C38 C39 119.8(3) yes . .
C38 C39 C40 119.5(4) yes . .
C38 C39 C83 117.2(3) yes . .
C40 C39 C83 123.3(3) yes . .
C35 C40 C39 122.3(3) yes . .
C10 C41 C42 136.1(4) yes . .
C10 C41 C46 105.1(3) yes . .
C42 C41 C46 118.6(3) yes . .
C41 C42 C43 119.5(4) yes . .
C42 C43 C44 120.5(3) yes . .
C42 C43 C87 118.1(4) yes . .
C44 C43 C87 121.3(4) yes . .
C43 C44 C45 121.5(4) yes . .
C44 C45 C46 115.8(4) yes . .
C44 C45 C50 127.6(4) yes . .
C46 C45 C50 116.6(3) yes . .
C41 C46 C45 123.9(3) yes . .
C41 C46 C47 112.8(3) yes . .
C45 C46 C47 123.0(4) yes . .
C11 C47 C46 104.5(3) yes . .
C11 C47 C48 136.4(3) yes . .
C46 C47 C48 119.0(4) yes . .
C47 C48 C49 119.9(3) yes . .
C48 C49 C50 119.6(4) yes . .
C48 C49 C91 117.5(3) yes . .
C50 C49 C91 122.8(4) yes . .
C45 C50 C49 121.9(4) yes . .
C14 C51 C52 137.1(4) yes . .
C14 C51 C56 104.9(3) yes . .
C52 C51 C56 118.0(4) yes . .
C51 C52 C53 120.4(3) yes . .
C52 C53 C54 120.1(3) yes . .
C52 C53 C95 117.4(4) yes . .
C54 C53 C95 122.5(4) yes . .
C53 C54 C55 121.5(4) yes . .
C54 C55 C56 116.2(4) yes . .
C54 C55 C60 127.6(4) yes . .
C56 C55 C60 116.2(3) yes . .
C51 C56 C55 123.9(3) yes . .
C51 C56 C57 112.4(4) yes . .
C55 C56 C57 123.6(3) yes . .
C15 C57 C56 105.1(3) yes . .
C15 C57 C58 136.2(3) yes . .
C56 C57 C58 118.5(4) yes . .
C57 C58 C59 119.9(3) yes . .
C58 C59 C60 119.8(4) yes . .
C58 C59 C99 119.9(4) yes . .
C58 C59 C299 116.4(6) yes . .
C60 C59 C99 120.0(5) yes . .
C60 C59 C299 120.7(6) yes . .
C55 C60 C59 121.9(5) yes . .
C18 C61 C62 136.6(3) yes . .
C18 C61 C66 104.6(3) yes . .
C62 C61 C66 118.4(3) yes . .
C61 C62 C63 120.7(3) yes . .
C62 C63 C64 119.5(4) yes . .
C62 C63 C103 117.5(3) yes . .
C64 C63 C103 123.0(4) yes . .
C63 C64 C65 121.9(4) yes . .
C64 C65 C66 116.6(3) yes . .
C64 C65 C70 127.4(4) yes . .
C66 C65 C70 116.0(4) yes . .
C61 C66 C65 122.8(4) yes . .
C61 C66 C67 113.0(3) yes . .
C65 C66 C67 123.8(3) yes . .
C19 C67 C66 104.6(3) yes . .
C19 C67 C68 136.4(4) yes . .
C66 C67 C68 118.6(3) yes . .
C67 C68 C69 120.1(4) yes . .
C68 C69 C70 119.6(3) yes . .
C68 C69 C107 117.5(4) yes . .
C70 C69 C107 122.8(4) yes . .
C65 C70 C69 121.9(4) yes . .
C23 C71 C72 109.6(4) yes . .
C23 C71 C73 110.0(4) yes . .
C23 C71 C74 112.4(4) yes . .
C72 C71 C73 109.9(4) yes . .
C72 C71 C74 106.8(4) yes . .
C73 C71 C74 108.2(4) yes . .
C29 C75 C76 112.7(4) yes . .
C29 C75 C77 109.1(4) yes . .
C29 C75 C78 109.5(3) yes . .
C76 C75 C77 110.3(3) yes . .
C76 C75 C78 107.6(4) yes . .
C77 C75 C78 107.6(5) yes . .
C33 C79 C80 111.9(3) yes . .
C33 C79 C81 112.0(3) yes . .
C33 C79 C82 107.9(3) yes . .
C80 C79 C81 107.7(3) yes . .
C80 C79 C82 108.9(4) yes . .
C81 C79 C82 108.4(3) yes . .
C39 C83 C84 113.4(3) yes . .
C39 C83 C85 110.6(4) yes . .
C39 C83 C86 108.9(4) yes . .
C84 C83 C85 107.1(4) yes . .
C84 C83 C86 108.9(3) yes . .
C85 C83 C86 107.8(4) yes . .
C43 C87 C88 107.9(3) yes . .
C43 C87 C89 111.4(3) yes . .
C43 C87 C90 111.6(4) yes . .
C88 C87 C89 108.9(4) yes . .
C88 C87 C90 108.2(4) yes . .
C89 C87 C90 108.7(3) yes . .
C49 C91 C92 111.2(3) yes . .
C49 C91 C93 111.6(4) yes . .
C49 C91 C94 107.6(5) yes . .
C92 C91 C93 106.0(5) yes . .
C92 C91 C94 111.1(4) yes . .
C93 C91 C94 109.4(4) yes . .
C53 C95 C96 108.6(4) yes . .
C53 C95 C97 109.3(3) yes . .
C53 C95 C98 112.7(4) yes . .
C96 C95 C97 109.0(4) yes . .
C96 C95 C98 108.3(4) yes . .
C97 C95 C98 108.9(5) yes . .
C59 C99 C100 103.3(7) yes . .
C59 C99 C101 114.3(7) yes . .
C59 C99 C102 114.5(7) yes . .
C100 C99 C101 105.4(9) yes . .
C100 C99 C102 114.7(8) yes . .
C101 C99 C102 104.5(7) yes . .
C63 C103 C104 109.4(5) yes . .
C63 C103 C105 109.8(4) yes . .
C63 C103 C106 111.6(4) yes . .
C104 C103 C105 109.5(4) yes . .
C104 C103 C106 107.9(5) yes . .
C105 C103 C106 108.7(5) yes . .
C69 C107 C108 109.8(3) yes . .
C69 C107 C109 112.0(4) yes . .
C69 C107 C110 108.7(4) yes . .
C108 C107 C109 108.5(4) yes . .
C108 C107 C110 110.1(4) yes . .
C109 C107 C110 107.7(4) yes . .
O1 C111 C112 124.9(9) yes . .
O1 C111 C115 125.1(9) yes . .
C112 C111 C115 109.9(7) yes . .
O2 C112 C111 127.7(8) yes . .
O2 C112 C113 125.6(10) yes . .
C111 C112 C113 106.8(8) yes . .
O3 C113 C112 125.2(10) yes . .
O3 C113 C114 127.0(7) yes . .
C112 C113 C114 107.8(8) yes . .
O4 C114 C113 125.8(8) yes . .
O4 C114 C115 124.7(9) yes . .
C113 C114 C115 109.5(7) yes . .
O5 C115 C111 126.6(8) yes . .
O5 C115 C114 127.3(8) yes . .
C111 C115 C114 106.1(9) yes . .
C59 C299 C300 115.8(8) yes . .
C59 C299 C301 102.7(12) yes . .
C59 C299 C302 115.4(10) yes . .
C300 C299 C301 99.6(12) yes . .
C300 C299 C302 109.2(12) yes . .
C301 C299 C302 112.9(11) yes . .
C1 N1 H1 126(2) no . .
C4 N1 H1 123(2) no . .
C5 N2 H2 125(2) no . .
C8 N2 H2 123(2) no . .
C9 N3 H3 123(2) no . .
C12 N3 H3 126(2) no . .
C13 N4 H4 123(2) no . .
C16 N4 H4 127(2) no . .
C17 N5 H5 130.6(19) no . .
C20 N5 H5 118.5(18) no . .
C21 C22 H22 119.648 no . .
C23 C22 H22 119.655 no . .
C23 C24 H24 118.804 no . .
C25 C24 H24 118.825 no . .
C27 C28 H28 120.072 no . .
C29 C28 H28 120.087 no . .
C25 C30 H30 119.066 no . .
C29 C30 H30 119.110 no . .
C31 C32 H32 120.170 no . .
C33 C32 H32 120.166 no . .
C33 C34 H34 118.980 no . .
C35 C34 H34 118.972 no . .
C37 C38 H38 120.123 no . .
C39 C38 H38 120.108 no . .
C35 C40 H40 118.830 no . .
C39 C40 H40 118.850 no . .
C41 C42 H42 120.249 no . .
C43 C42 H42 120.250 no . .
C43 C44 H44 119.235 no . .
C45 C44 H44 119.223 no . .
C47 C48 H48 120.044 no . .
C49 C48 H48 120.042 no . .
C45 C50 H50 119.044 no . .
C49 C50 H50 119.065 no . .
C51 C52 H52 119.818 no . .
C53 C52 H52 119.817 no . .
C53 C54 H54 119.248 no . .
C55 C54 H54 119.270 no . .
C57 C58 H58 120.059 no . .
C59 C58 H58 120.052 no . .
C55 C60 H60 119.034 no . .
C59 C60 H60 119.038 no . .
C61 C62 H62 119.663 no . .
C63 C62 H62 119.665 no . .
C63 C64 H64 119.045 no . .
C65 C64 H64 119.043 no . .
C67 C68 H68 119.974 no . .
C69 C68 H68 119.971 no . .
C65 C70 H70 119.044 no . .
C69 C70 H70 119.036 no . .
C71 C72 H72A 109.472 no . .
C71 C72 H72B 109.480 no . .
C71 C72 H72C 109.473 no . .
H72A C72 H72B 109.473 no . .
H72A C72 H72C 109.460 no . .
H72B C72 H72C 109.469 no . .
C71 C73 H73A 109.473 no . .
C71 C73 H73B 109.467 no . .
C71 C73 H73C 109.461 no . .
H73A C73 H73B 109.468 no . .
H73A C73 H73C 109.471 no . .
H73B C73 H73C 109.487 no . .
C71 C74 H74A 109.461 no . .
C71 C74 H74B 109.479 no . .
C71 C74 H74C 109.465 no . .
H74A C74 H74B 109.481 no . .
H74A C74 H74C 109.472 no . .
H74B C74 H74C 109.469 no . .
C75 C76 H76A 109.480 no . .
C75 C76 H76B 109.478 no . .
C75 C76 H76C 109.480 no . .
H76A C76 H76B 109.465 no . .
H76A C76 H76C 109.459 no . .
H76B C76 H76C 109.465 no . .
C75 C77 H77A 109.461 no . .
C75 C77 H77B 109.478 no . .
C75 C77 H77C 109.467 no . .
H77A C77 H77B 109.480 no . .
H77A C77 H77C 109.463 no . .
H77B C77 H77C 109.479 no . .
C75 C78 H78A 109.484 no . .
C75 C78 H78B 109.481 no . .
C75 C78 H78C 109.475 no . .
H78A C78 H78B 109.460 no . .
H78A C78 H78C 109.460 no . .
H78B C78 H78C 109.468 no . .
C79 C80 H80A 109.463 no . .
C79 C80 H80B 109.469 no . .
C79 C80 H80C 109.466 no . .
H80A C80 H80B 109.477 no . .
H80A C80 H80C 109.467 no . .
H80B C80 H80C 109.485 no . .
C79 C81 H81A 109.478 no . .
C79 C81 H81B 109.469 no . .
C79 C81 H81C 109.476 no . .
H81A C81 H81B 109.473 no . .
H81A C81 H81C 109.457 no . .
H81B C81 H81C 109.474 no . .
C79 C82 H82B 109.468 no . .
C79 C82 H82C 109.466 no . .
C79 C82 H82A 109.472 no . .
H82B C82 H82C 109.463 no . .
H82B C82 H82A 109.481 no . .
H82C C82 H82A 109.477 no . .
C83 C84 H84A 109.471 no . .
C83 C84 H84B 109.478 no . .
C83 C84 H84C 109.471 no . .
H84A C84 H84B 109.464 no . .
H84A C84 H84C 109.471 no . .
H84B C84 H84C 109.472 no . .
C83 C85 H85A 109.484 no . .
C83 C85 H85B 109.473 no . .
C83 C85 H85C 109.475 no . .
H85A C85 H85B 109.469 no . .
H85A C85 H85C 109.466 no . .
H85B C85 H85C 109.461 no . .
C83 C86 H86A 109.479 no . .
C83 C86 H86B 109.481 no . .
C83 C86 H86C 109.479 no . .
H86A C86 H86B 109.468 no . .
H86A C86 H86C 109.463 no . .
H86B C86 H86C 109.458 no . .
C87 C88 H88A 109.478 no . .
C87 C88 H88B 109.477 no . .
C87 C88 H88C 109.473 no . .
H88A C88 H88B 109.472 no . .
H88A C88 H88C 109.463 no . .
H88B C88 H88C 109.465 no . .
C87 C89 H89A 109.464 no . .
C87 C89 H89B 109.474 no . .
C87 C89 H89C 109.475 no . .
H89A C89 H89B 109.478 no . .
H89A C89 H89C 109.459 no . .
H89B C89 H89C 109.478 no . .
C87 C90 H90A 109.472 no . .
C87 C90 H90B 109.472 no . .
C87 C90 H90C 109.478 no . .
H90A C90 H90B 109.460 no . .
H90A C90 H90C 109.463 no . .
H90B C90 H90C 109.483 no . .
C91 C92 H92A 109.473 no . .
C91 C92 H92B 109.473 no . .
C91 C92 H92C 109.472 no . .
H92A C92 H92B 109.472 no . .
H92A C92 H92C 109.468 no . .
H92B C92 H92C 109.469 no . .
C91 C93 H93A 109.462 no . .
C91 C93 H93B 109.463 no . .
C91 C93 H93C 109.468 no . .
H93A C93 H93B 109.482 no . .
H93A C93 H93C 109.484 no . .
H93B C93 H93C 109.468 no . .
C91 C94 H94A 109.476 no . .
C91 C94 H94B 109.475 no . .
C91 C94 H94C 109.462 no . .
H94A C94 H94B 109.486 no . .
H94A C94 H94C 109.470 no . .
H94B C94 H94C 109.458 no . .
C95 C96 H96A 109.472 no . .
C95 C96 H96B 109.472 no . .
C95 C96 H96C 109.463 no . .
H96A C96 H96B 109.471 no . .
H96A C96 H96C 109.478 no . .
H96B C96 H96C 109.471 no . .
C95 C97 H97A 109.455 no . .
C95 C97 H97B 109.467 no . .
C95 C97 H97C 109.460 no . .
H97A C97 H97B 109.472 no . .
H97A C97 H97C 109.489 no . .
H97B C97 H97C 109.485 no . .
C95 C98 H98A 109.466 no . .
C95 C98 H98B 109.463 no . .
C95 C98 H98C 109.477 no . .
H98A C98 H98B 109.475 no . .
H98A C98 H98C 109.483 no . .
H98B C98 H98C 109.464 no . .
C99 C100 H10A 109.475 no . .
C99 C100 H10B 109.463 no . .
C99 C100 H10C 109.468 no . .
H10A C100 H10B 109.477 no . .
H10A C100 H10C 109.471 no . .
H10B C100 H10C 109.472 no . .
C99 C101 H10D 109.472 no . .
C99 C101 H10E 109.473 no . .
C99 C101 H10F 109.465 no . .
H10D C101 H10E 109.466 no . .
H10D C101 H10F 109.472 no . .
H10E C101 H10F 109.480 no . .
C99 C102 H10G 109.473 no . .
C99 C102 H10H 109.465 no . .
C99 C102 H10I 109.472 no . .
H10G C102 H10H 109.479 no . .
H10G C102 H10I 109.472 no . .
H10H C102 H10I 109.467 no . .
C103 C104 H10J 109.473 no . .
C103 C104 H10K 109.466 no . .
C103 C104 H10L 109.479 no . .
H10J C104 H10K 109.471 no . .
H10J C104 H10L 109.476 no . .
H10K C104 H10L 109.462 no . .
C103 C105 H10M 109.474 no . .
C103 C105 H10N 109.471 no . .
C103 C105 H10O 109.469 no . .
H10M C105 H10N 109.472 no . .
H10M C105 H10O 109.477 no . .
H10N C105 H10O 109.464 no . .
C103 C106 H10P 109.460 no . .
C103 C106 H10Q 109.470 no . .
C103 C106 H10R 109.469 no . .
H10P C106 H10Q 109.473 no . .
H10P C106 H10R 109.467 no . .
H10Q C106 H10R 109.488 no . .
C107 C108 H10S 109.476 no . .
C107 C108 H10T 109.460 no . .
C107 C108 H10U 109.465 no . .
H10S C108 H10T 109.478 no . .
H10S C108 H10U 109.472 no . .
H10T C108 H10U 109.476 no . .
C107 C109 H10V 109.474 no . .
C107 C109 H10W 109.469 no . .
C107 C109 H10$ 109.464 no . .
H10V C109 H10W 109.471 no . .
H10V C109 H10$ 109.487 no . .
H10W C109 H10$ 109.462 no . .
C107 C110 H11A 109.481 no . .
C107 C110 H11B 109.466 no . .
C107 C110 H11C 109.491 no . .
H11A C110 H11B 109.459 no . .
H11A C110 H11C 109.468 no . .
H11B C110 H11C 109.463 no . .
C299 C300 H30A 109.472 no . .
C299 C300 H30B 109.467 no . .
C299 C300 H30C 109.468 no . .
H30A C300 H30B 109.470 no . .
H30A C300 H30C 109.479 no . .
H30B C300 H30C 109.472 no . .
C299 C301 H30D 109.475 no . .
C299 C301 H30E 109.467 no . .
C299 C301 H30F 109.474 no . .
H30D C301 H30E 109.478 no . .
H30D C301 H30F 109.474 no . .
H30E C301 H30F 109.459 no . .
C299 C302 H30G 109.471 no . .
C299 C302 H30H 109.481 no . .
C299 C302 H30I 109.472 no . .
H30G C302 H30H 109.475 no . .
H30G C302 H30I 109.460 no . .
H30H C302 H30I 109.469 no . .

loop_
_geom_bond_atom_site_label_1
_geom_bond_atom_site_label_2
_geom_bond_distance
_geom_bond_publ_flag
_geom_bond_site_symmetry_2
O1 C111 1.270(7) yes .
O2 C112 1.239(12) yes .
O3 C113 1.262(10) yes .
O4 C114 1.267(9) yes .
O5 C115 1.238(13) yes .
N1 C1 1.367(5) yes .
N1 C4 1.381(4) yes .
N2 C5 1.390(4) yes .
N2 C8 1.370(5) yes .
N3 C9 1.389(4) yes .
N3 C12 1.367(5) yes .
N4 C13 1.390(4) yes .
N4 C16 1.394(4) yes .
N5 C17 1.387(5) yes .
N5 C20 1.385(3) yes .
C1 C2 1.408(4) yes .
C1 C20 1.424(5) yes 2_666
C2 C3 1.396(6) yes .
C2 C21 1.469(5) yes .
C3 C4 1.409(5) yes .
C3 C27 1.477(4) yes .
C4 C5 1.398(6) yes .
C5 C6 1.412(4) yes .
C6 C7 1.395(6) yes .
C6 C31 1.470(3) yes .
C7 C8 1.399(3) yes .
C7 C37 1.483(4) yes .
C8 C9 1.423(5) yes .
C9 C10 1.394(6) yes .
C10 C11 1.417(5) yes .
C10 C41 1.466(5) yes .
C11 C12 1.406(5) yes .
C11 C47 1.451(6) yes .
C12 C13 1.426(4) yes .
C13 C14 1.389(6) yes .
C14 C15 1.419(4) yes .
C14 C51 1.471(5) yes .
C15 C16 1.387(5) yes .
C15 C57 1.465(6) yes .
C16 C17 1.420(4) yes .
C17 C18 1.394(4) yes .
C18 C19 1.415(4) yes .
C18 C61 1.464(6) yes .
C19 C20 1.385(6) yes .
C19 C67 1.474(4) yes .
C21 C22 1.360(6) yes .
C21 C26 1.425(5) yes .
C22 C23 1.442(5) yes .
C23 C24 1.386(6) yes .
C23 C71 1.511(7) yes .
C24 C25 1.409(6) yes .
C25 C26 1.398(5) yes .
C25 C30 1.440(6) yes .
C26 C27 1.401(6) yes .
C27 C28 1.375(5) yes .
C28 C29 1.423(5) yes .
C29 C30 1.377(6) yes .
C29 C75 1.529(6) yes .
C31 C32 1.368(5) yes .
C31 C36 1.409(5) yes .
C32 C33 1.437(3) yes .
C33 C34 1.369(6) yes .
C33 C79 1.527(5) yes .
C34 C35 1.427(5) yes .
C35 C36 1.390(3) yes .
C35 C40 1.426(6) yes .
C36 C37 1.424(5) yes .
C37 C38 1.358(6) yes .
C38 C39 1.440(4) yes .
C39 C40 1.378(5) yes .
C39 C83 1.524(6) yes .
C41 C42 1.381(4) yes .
C41 C46 1.407(6) yes .
C42 C43 1.424(5) yes .
C43 C44 1.372(6) yes .
C43 C87 1.540(5) yes .
C44 C45 1.431(5) yes .
C45 C46 1.390(6) yes .
C45 C50 1.419(6) yes .
C46 C47 1.421(4) yes .
C47 C48 1.367(6) yes .
C48 C49 1.435(6) yes .
C49 C50 1.381(5) yes .
C49 C91 1.542(6) yes .
C51 C52 1.371(4) yes .
C51 C56 1.425(5) yes .
C52 C53 1.426(6) yes .
C53 C54 1.373(6) yes .
C53 C95 1.536(5) yes .
C54 C55 1.434(5) yes .
C55 C56 1.378(6) yes .
C55 C60 1.415(6) yes .
C56 C57 1.419(4) yes .
C57 C58 1.365(5) yes .
C58 C59 1.421(7) yes .
C59 C60 1.379(5) yes .
C59 C99 1.548(9) yes .
C59 C299 1.580(13) yes .
C61 C62 1.378(6) yes .
C61 C66 1.423(4) yes .
C62 C63 1.410(6) yes .
C63 C64 1.388(5) yes .
C63 C103 1.540(7) yes .
C64 C65 1.415(6) yes .
C65 C66 1.390(5) yes .
C65 C70 1.420(4) yes .
C66 C67 1.414(6) yes .
C67 C68 1.369(4) yes .
C68 C69 1.434(5) yes .
C69 C70 1.384(6) yes .
C69 C107 1.535(4) yes .
C71 C72 1.533(5) yes .
C71 C73 1.532(8) yes .
C71 C74 1.548(7) yes .
C75 C76 1.523(7) yes .
C75 C77 1.535(6) yes .
C75 C78 1.560(7) yes .
C79 C80 1.529(6) yes .
C79 C81 1.545(4) yes .
C79 C82 1.542(5) yes .
C83 C84 1.514(4) yes .
C83 C85 1.537(6) yes .
C83 C86 1.537(6) yes .
C87 C88 1.519(7) yes .
C87 C89 1.525(6) yes .
C87 C90 1.521(8) yes .
C91 C92 1.546(8) yes .
C91 C93 1.525(8) yes .
C91 C94 1.510(7) yes .
C95 C96 1.553(7) yes .
C95 C97 1.549(8) yes .
C95 C98 1.518(7) yes .
C99 C100 1.458(15) yes .
C99 C101 1.593(17) yes .
C99 C102 1.491(8) yes .
C103 C104 1.525(9) yes .
C103 C105 1.541(6) yes .
C103 C106 1.542(8) yes .
C107 C108 1.509(7) yes .
C107 C109 1.531(7) yes .
C107 C110 1.530(7) yes .
C111 C112 1.435(14) yes .
C111 C115 1.446(13) yes .
C112 C113 1.456(11) yes .
C113 C114 1.434(15) yes .
C114 C115 1.441(12) yes .
C299 C300 1.582(19) yes .
C299 C301 1.53(3) yes .
C299 C302 1.468(15) yes .
N1 H1 0.82(4) no .
N2 H2 0.92(4) no .
N3 H3 0.95(3) no .
N4 H4 1.02(3) no .
N5 H5 1.02(4) no .
C22 H22 0.930 no .
C24 H24 0.930 no .
C28 H28 0.930 no .
C30 H30 0.930 no .
C32 H32 0.930 no .
C34 H34 0.930 no .
C38 H38 0.930 no .
C40 H40 0.930 no .
C42 H42 0.930 no .
C44 H44 0.930 no .
C48 H48 0.930 no .
C50 H50 0.930 no .
C52 H52 0.930 no .
C54 H54 0.930 no .
C58 H58 0.930 no .
C60 H60 0.930 no .
C62 H62 0.930 no .
C64 H64 0.930 no .
C68 H68 0.930 no .
C70 H70 0.930 no .
C72 H72A 0.960 no .
C72 H72B 0.960 no .
C72 H72C 0.960 no .
C73 H73A 0.960 no .
C73 H73B 0.960 no .
C73 H73C 0.960 no .
C74 H74A 0.960 no .
C74 H74B 0.960 no .
C74 H74C 0.960 no .
C76 H76A 0.960 no .
C76 H76B 0.960 no .
C76 H76C 0.960 no .
C77 H77A 0.960 no .
C77 H77B 0.960 no .
C77 H77C 0.960 no .
C78 H78A 0.960 no .
C78 H78B 0.960 no .
C78 H78C 0.960 no .
C80 H80A 0.960 no .
C80 H80B 0.960 no .
C80 H80C 0.960 no .
C81 H81A 0.960 no .
C81 H81B 0.960 no .
C81 H81C 0.960 no .
C82 H82B 0.960 no .
C82 H82C 0.960 no .
C82 H82A 0.960 no .
C84 H84A 0.960 no .
C84 H84B 0.960 no .
C84 H84C 0.960 no .
C85 H85A 0.960 no .
C85 H85B 0.960 no .
C85 H85C 0.960 no .
C86 H86A 0.960 no .
C86 H86B 0.960 no .
C86 H86C 0.960 no .
C88 H88A 0.960 no .
C88 H88B 0.960 no .
C88 H88C 0.960 no .
C89 H89A 0.960 no .
C89 H89B 0.960 no .
C89 H89C 0.960 no .
C90 H90A 0.960 no .
C90 H90B 0.960 no .
C90 H90C 0.960 no .
C92 H92A 0.960 no .
C92 H92B 0.960 no .
C92 H92C 0.960 no .
C93 H93A 0.960 no .
C93 H93B 0.960 no .
C93 H93C 0.960 no .
C94 H94A 0.960 no .
C94 H94B 0.960 no .
C94 H94C 0.960 no .
C96 H96A 0.960 no .
C96 H96B 0.960 no .
C96 H96C 0.960 no .
C97 H97A 0.960 no .
C97 H97B 0.960 no .
C97 H97C 0.960 no .
C98 H98A 0.960 no .
C98 H98B 0.960 no .
C98 H98C 0.960 no .
C100 H10A 0.960 no .
C100 H10B 0.960 no .
C100 H10C 0.960 no .
C101 H10D 0.960 no .
C101 H10E 0.960 no .
C101 H10F 0.960 no .
C102 H10G 0.960 no .
C102 H10H 0.960 no .
C102 H10I 0.960 no .
C104 H10J 0.960 no .
C104 H10K 0.960 no .
C104 H10L 0.960 no .
C105 H10M 0.960 no .
C105 H10N 0.960 no .
C105 H10O 0.960 no .
C106 H10P 0.960 no .
C106 H10Q 0.960 no .
C106 H10R 0.960 no .
C108 H10S 0.960 no .
C108 H10T 0.960 no .
C108 H10U 0.960 no .
C109 H10V 0.960 no .
C109 H10W 0.960 no .
C109 H10$ 0.960 no .
C110 H11A 0.960 no .
C110 H11B 0.960 no .
C110 H11C 0.960 no .
C300 H30A 0.960 no .
C300 H30B 0.960 no .
C300 H30C 0.960 no .
C301 H30D 0.960 no .
C301 H30E 0.960 no .
C301 H30F 0.960 no .
C302 H30G 0.960 no .
C302 H30H 0.960 no .
C302 H30I 0.960 no .

loop_
_geom_contact_atom_site_label_1
_geom_contact_atom_site_label_2
_geom_contact_distance
_geom_contact_publ_flag
_geom_contact_site_symmetry_2
O1 O2 2.920(8) no .
O1 O5 2.916(8) no .
O1 C113 3.549(8) no .
O1 C114 3.537(8) no .
O2 O3 2.904(6) no .
O2 C114 3.530(10) no .
O2 C115 3.561(12) no .
O3 O4 2.935(9) no .
O3 C111 3.540(8) no .
O3 C115 3.571(12) no .
O4 O5 2.915(6) no .
O4 C111 3.532(8) no .
O4 C112 3.561(10) no .
O5 C112 3.555(13) no .
O5 C113 3.548(12) no .
N1 N2 3.131(5) no .
N1 N5 3.090(4) no 2_666
N2 N3 3.089(5) no .
N3 N4 3.086(3) no .
N4 N5 3.096(3) no .
C1 C22 3.572(5) no .
C1 C27 3.563(4) no .
C1 C67 3.428(6) no 2_666
C2 C19 3.175(5) no 2_666
C2 C68 3.555(6) no 2_666
C3 C6 3.163(6) no .
C3 C31 3.577(5) no .
C3 C32 3.500(4) no .
C4 C21 3.575(6) no .
C4 C28 3.567(4) no .
C4 C31 3.414(4) no .
C5 C27 3.426(5) no .
C5 C32 3.547(3) no .
C5 C37 3.586(5) no .
C6 C27 3.598(6) no .
C6 C28 3.531(5) no .
C7 C10 3.190(5) no .
C7 C42 3.588(5) no .
C8 C31 3.564(4) no .
C8 C38 3.570(4) no .
C8 C41 3.450(6) no .
C9 C37 3.453(3) no .
C9 C42 3.573(5) no .
C9 C47 3.552(6) no .
C11 C14 3.153(5) no .
C11 C51 3.592(5) no .
C11 C52 3.541(6) no .
C12 C41 3.558(4) no .
C12 C48 3.551(6) no .
C12 C51 3.453(6) no .
C13 C47 3.420(5) no .
C13 C52 3.580(6) no .
C13 C57 3.560(5) no .
C14 C47 3.592(5) no .
C14 C48 3.546(5) no .
C15 C18 3.158(4) no .
C15 C61 3.599(4) no .
C15 C62 3.547(4) no .
C16 C51 3.561(5) no .
C16 C58 3.549(6) no .
C16 C61 3.427(4) no .
C17 C57 3.430(5) no .
C17 C62 3.564(6) no .
C17 C67 3.560(4) no .
C18 C58 3.549(5) no .
C19 C22 3.590(5) no 2_666
C20 C21 3.443(4) no 2_666
C20 C61 3.553(6) no .
C20 C68 3.545(4) no .
C21 C24 2.801(5) no .
C21 C68 3.448(6) no 2_666
C22 C25 2.832(5) no .
C22 C67 3.455(5) no 2_666
C22 C68 3.306(6) no 2_666
C22 C72 2.997(7) no .
C22 C73 3.065(8) no .
C23 C26 2.787(6) no .
C24 C73 3.564(8) no .
C24 C74 2.884(7) no .
C25 C28 2.850(6) no .
C26 C29 2.764(5) no .
C27 C30 2.798(5) no .
C27 C32 3.349(5) no .
C28 C31 3.340(5) no .
C28 C32 3.187(5) no .
C28 C77 3.068(5) no .
C28 C78 2.960(7) no .
C30 C76 2.874(7) no .
C30 C77 3.536(7) no .
C31 C34 2.792(3) no .
C32 C35 2.838(6) no .
C32 C80 2.952(6) no .
C32 C82 3.125(5) no .
C33 C36 2.768(5) no .
C34 C81 2.891(5) no .
C34 C82 3.432(6) no .
C35 C38 2.850(5) no .
C36 C39 2.772(6) no .
C37 C40 2.792(4) no .
C37 C42 3.431(5) no .
C38 C41 3.475(4) no .
C38 C42 3.256(5) no .
C38 C85 3.028(7) no .
C38 C86 3.015(6) no .
C40 C84 2.892(6) no .
C40 C86 3.564(6) no .
C41 C44 2.801(6) no .
C42 C45 2.844(6) no .
C42 C88 3.197(6) no .
C42 C89 2.915(4) no .
C43 C46 2.757(4) no .
C44 C88 3.355(7) no .
C44 C90 2.867(5) no .
C45 C48 2.840(5) no .
C46 C49 2.772(6) no .
C47 C50 2.799(6) no .
C47 C52 3.336(6) no .
C48 C51 3.373(5) no .
C48 C52 3.164(6) no .
C48 C93 2.942(8) no .
C48 C94 3.152(7) no .
C50 C92 2.902(8) no .
C50 C94 3.404(6) no .
C51 C54 2.808(6) no .
C52 C55 2.837(5) no .
C52 C96 2.977(5) no .
C52 C97 3.070(6) no .
C53 C56 2.761(4) no .
C54 C97 3.576(6) no .
C54 C98 2.869(5) no .
C55 C58 2.833(5) no .
C56 C59 2.752(5) no .
C57 C60 2.788(7) no .
C57 C62 3.359(4) no .
C58 C61 3.377(5) no .
C58 C62 3.191(5) no .
C58 C100 3.342(14) no .
C58 C102 2.913(7) no .
C58 C302 2.867(12) no .
C60 C100 3.092(11) no .
C60 C101 2.996(13) no .
C60 C300 3.161(17) no .
C60 C301 2.95(2) no .
C61 C64 2.797(6) no .
C62 C65 2.831(4) no .
C62 C104 3.078(8) no .
C62 C105 2.979(8) no .
C63 C66 2.774(6) no .
C64 C104 3.529(7) no .
C64 C106 2.882(9) no .
C65 C68 2.843(6) no .
C66 C69 2.763(4) no .
C67 C70 2.802(5) no .
C68 C108 2.987(5) no .
C68 C110 3.063(5) no .
C70 C109 2.875(4) no .
C70 C110 3.520(6) no .
O1 N1 2.756(6) no .
O1 N2 2.756(5) no .
O1 C4 3.409(5) no .
O1 C5 3.393(5) no .
O2 N3 2.772(6) no .
O2 N4 2.750(7) no .
O2 C12 3.429(7) no .
O2 C13 3.455(7) no .
O3 N5 2.777(7) no .
O3 C20 3.438(7) no .
N1 O1 2.756(6) no .
N2 O1 2.756(5) no .
N3 O2 2.772(6) no .
N4 O2 2.750(7) no .
N5 O3 2.777(7) no .
C4 O1 3.409(5) no .
C5 O1 3.393(5) no .
C12 O2 3.429(7) no .
C13 O2 3.455(7) no .
C20 O3 3.438(7) no .
C34 C90 3.558(6) no 2_655
C90 C34 3.558(6) no 2_655
N1 H2 3.03(3) no .
N1 H5 2.84(3) no 2_666
N2 H1 2.99(3) no .
N2 H3 2.93(4) no .
N3 H2 2.93(4) no .
N3 H4 2.91(4) no .
N4 H3 2.97(4) no .
N4 H5 3.06(3) no .
N5 H1 2.98(3) no 2_666
N5 H4 2.99(4) no .
C1 H22 3.5039 no .
C1 H68 3.3703 no 2_666
C1 H5 2.71(4) no 2_666
C2 H22 2.9034 no .
C2 H68 2.8924 no 2_666
C2 H1 3.02(4) no .
C3 H28 2.9211 no .
C3 H32 2.8446 no .
C3 H1 3.01(4) no .
C4 H28 3.4954 no .
C4 H32 3.3384 no .
C4 H2 2.80(4) no .
C5 H28 3.3772 no .
C5 H32 3.4667 no .
C5 H1 2.70(3) no .
C6 H28 2.8701 no .
C6 H32 2.9046 no .
C6 H2 3.11(4) no .
C7 H38 2.9133 no .
C7 H42 2.9307 no .
C7 H2 3.10(3) no .
C8 H38 3.5031 no .
C8 H42 3.4127 no .
C8 H3 2.76(4) no .
C9 H38 3.4072 no .
C9 H42 3.5090 no .
C9 H2 2.73(3) no .
C10 H38 2.9671 no .
C10 H42 2.9151 no .
C10 H3 3.14(3) no .
C11 H48 2.8912 no .
C11 H52 2.8873 no .
C11 H3 3.15(3) no .
C12 H48 3.4798 no .
C12 H52 3.4335 no .
C12 H4 2.78(3) no .
C13 H48 3.3620 no .
C13 H52 3.5165 no .
C13 H3 2.81(4) no .
C14 H48 2.9068 no .
C14 H52 2.9176 no .
C14 H4 3.20(3) no .
C15 H58 2.8964 no .
C15 H62 2.8869 no .
C15 H4 3.21(3) no .
C16 H58 3.4758 no .
C16 H62 3.3822 no .
C16 H5 2.91(3) no .
C17 H58 3.3744 no .
C17 H62 3.4944 no .
C17 H4 2.86(4) no .
C18 H58 2.9109 no .
C18 H62 2.9108 no .
C18 H5 3.23(3) no .
C19 H22 2.9299 no 2_666
C19 H68 2.9116 no .
C19 H5 3.17(4) no .
C20 H22 3.4012 no 2_666
C20 H68 3.4783 no .
C20 H1 2.73(3) no 2_666
C21 H68 2.8103 no 2_666
C21 H10T 3.5165 no 2_666
C22 H24 3.2723 no .
C22 H68 2.9629 no 2_666
C22 H72A 3.1392 no .
C22 H72C 2.7621 no .
C22 H73A 2.7855 no .
C22 H73C 3.3052 no .
C22 H10T 3.5018 no 2_666
C23 H72A 2.6071 no .
C23 H72B 3.3104 no .
C23 H72C 2.7349 no .
C23 H73A 2.7001 no .
C23 H73B 3.3180 no .
C23 H73C 2.6509 no .
C23 H74A 2.7641 no .
C23 H74B 3.3561 no .
C23 H74C 2.7055 no .
C24 H22 3.2692 no .
C24 H30 2.7695 no .
C24 H72A 3.5036 no .
C24 H73C 3.4448 no .
C24 H74A 2.8180 no .
C24 H74C 2.7679 no .
C26 H22 3.2440 no .
C26 H24 3.2333 no .
C26 H28 3.2371 no .
C26 H30 3.2413 no .
C26 H80C 3.5641 no .
C27 H32 2.7539 no .
C27 H80C 3.3983 no .
C28 H30 3.2625 no .
C28 H32 2.9258 no .
C28 H77B 2.7040 no .
C28 H77C 3.4547 no .
C28 H78A 3.1418 no .
C28 H78B 2.6802 no .
C28 H80A 3.5806 no .
C28 H80C 3.5440 no .
C29 H76A 2.7115 no .
C29 H76B 3.3585 no .
C29 H76C 2.7484 no .
C29 H77A 3.3223 no .
C29 H77B 2.6115 no .
C29 H77C 2.7384 no .
C29 H78A 2.6794 no .
C29 H78B 2.7268 no .
C29 H78C 3.3489 no .
C29 H80A 3.4294 no .
C30 H24 2.7566 no .
C30 H28 3.2618 no .
C30 H76A 2.7985 no .
C30 H76C 2.7644 no .
C30 H77C 3.4746 no .
C31 H28 2.7060 no .
C31 H77B 3.4243 no .
C32 H28 2.8721 no .
C32 H34 3.2645 no .
C32 H77B 3.1882 no .
C32 H80A 3.1083 no .
C32 H80C 2.6841 no .
C32 H82C 3.4059 no .
C32 H82A 2.8453 no .
C33 H77B 3.1635 no .
C33 H80A 2.6943 no .
C33 H80B 3.3516 no .
C33 H80C 2.7431 no .
C33 H81A 2.7531 no .
C33 H81B 3.3650 no .
C33 H81C 2.7177 no .
C33 H82B 3.3151 no .
C33 H82C 2.6340 no .
C33 H82A 2.6757 no .
C34 H32 3.2616 no .
C34 H40 2.7692 no .
C34 H77B 3.4219 no .
C34 H81A 2.7458 no .
C34 H81C 2.8636 no .
C34 H82C 3.2469 no .
C36 H32 3.2401 no .
C36 H34 3.2323 no .
C36 H38 3.2488 no .
C36 H40 3.2291 no .
C37 H42 2.7892 no .
C37 H89B 3.4702 no .
C38 H40 3.2716 no .
C38 H42 2.9096 no .
C38 H85A 2.6974 no .
C38 H85C 3.3187 no .
C38 H86A 2.6241 no .
C38 H86B 3.3954 no .
C38 H89A 3.5037 no .
C38 H89B 3.5754 no .
C39 H84A 3.3541 no .
C39 H84B 2.7641 no .
C39 H84C 2.6999 no .
C39 H85A 2.6805 no .
C39 H85B 3.3406 no .
C39 H85C 2.7195 no .
C39 H86A 2.5991 no .
C39 H86B 2.7429 no .
C39 H86C 3.3160 no .
C39 H89A 3.3764 no .
C40 H34 2.7726 no .
C40 H38 3.2705 no .
C40 H84B 2.8373 no .
C40 H84C 2.7681 no .
C40 H85C 3.5939 no .
C40 H86B 3.5250 no .
C41 H38 2.8428 no .
C41 H85A 3.5224 no .
C42 H38 2.9224 no .
C42 H44 3.2641 no .
C42 H85A 3.3700 no .
C42 H88A 2.9170 no .
C42 H88B 3.5232 no .
C42 H89A 3.0328 no .
C42 H89B 2.6535 no .
C43 H85A 3.4972 no .
C43 H88A 2.6425 no .
C43 H88B 2.6454 no .
C43 H88C 3.3117 no .
C43 H89A 2.6968 no .
C43 H89B 2.7340 no .
C43 H89C 3.3558 no .
C43 H90A 3.3551 no .
C43 H90B 2.7224 no .
C43 H90C 2.7071 no .
C44 H42 3.2627 no .
C44 H50 2.7638 no .
C44 H88B 3.1547 no .
C44 H90B 2.6667 no .
C44 H90C 2.8906 no .
C45 H97C 3.5670 no .
C46 H42 3.2434 no .
C46 H44 3.2332 no .
C46 H48 3.2486 no .
C46 H50 3.2302 no .
C46 H52 3.5741 no .
C46 H97C 3.5582 no .
C47 H52 2.6995 no .
C47 H97C 3.3641 no .
C48 H50 3.2718 no .
C48 H52 2.8409 no .
C48 H93B 2.6333 no .
C48 H93C 3.1305 no .
C48 H94A 3.4187 no .
C48 H94B 2.8872 no .
C48 H97C 3.1405 no .
C49 H92A 2.6643 no .
C49 H92B 2.8029 no .
C49 H92C 3.3653 no .
C49 H93A 3.3600 no .
C49 H93B 2.7122 no .
C49 H93C 2.7270 no .
C49 H94A 2.5983 no .
C49 H94B 2.6646 no .
C49 H94C 3.3024 no .
C49 H97C 3.0906 no .
C50 H44 2.7708 no .
C50 H48 3.2705 no .
C50 H92A 2.8076 no .
C50 H92B 2.8141 no .
C50 H94A 3.1915 no .
C50 H97C 3.2777 no .
C51 H48 2.7888 no .
C51 H93B 3.4301 no .
C52 H48 2.9068 no .
C52 H54 3.2625 no .
C52 H93B 3.5256 no .
C52 H93C 3.5635 no .
C52 H96A 2.7109 no .
C52 H96C 3.1417 no .
C52 H97A 3.4167 no .
C52 H97C 2.7218 no .
C53 H93C 3.3538 no .
C53 H96A 2.7275 no .
C53 H96B 3.3388 no .
C53 H96C 2.6439 no .
C53 H97A 2.7376 no .
C53 H97B 3.3436 no .
C53 H97C 2.6517 no .
C53 H98A 2.7106 no .
C53 H98B 3.3608 no .
C53 H98C 2.7482 no .
C54 H52 3.2587 no .
C54 H60 2.7601 no .
C54 H96C 3.5180 no .
C54 H97A 3.5136 no .
C54 H98A 2.7644 no .
C54 H98C 2.7863 no .
C56 H52 3.2444 no .
C56 H54 3.2290 no .
C56 H58 3.2394 no .
C56 H60 3.2122 no .
C56 H10N 3.4862 no .
C57 H62 2.7141 no .
C57 H10N 3.3243 no .
C58 H60 3.2586 no .
C58 H62 2.8544 no .
C58 H10A 3.0862 no .
C58 H10H 2.8720 no .
C58 H10I 2.7732 no .
C58 H30F 3.5640 no .
C58 H30G 2.9226 no .
C58 H30I 2.6282 no .
C58 H10N 3.3005 no .
C59 H10A 2.4495 no .
C59 H10B 2.5664 no .
C59 H10C 3.2173 no .
C59 H10D 3.4394 no .
C59 H10E 2.7695 no .
C59 H10F 2.9072 no .
C59 H10G 3.3703 no .
C59 H10H 2.7089 no .
C59 H10I 2.7871 no .
C59 H30A 3.0212 no .
C59 H30B 2.7510 no .
C59 H30C 3.4592 no .
C59 H30D 3.2817 no .
C59 H30E 2.6368 no .
C59 H30F 2.5085 no .
C59 H30G 2.9137 no .
C59 H30H 3.3714 no .
C59 H30I 2.6379 no .
C59 H10M 3.4206 no .
C59 H10N 3.3658 no .
C60 H54 2.7705 no .
C60 H58 3.2581 no .
C60 H10A 3.3040 no .
C60 H10B 2.8468 no .
C60 H10E 2.6775 no .
C60 H10F 3.2412 no .
C60 H30A 3.5961 no .
C60 H30B 2.7811 no .
C60 H30E 2.6909 no .
C60 H30F 3.0692 no .
C60 H10N 3.5253 no .
C61 H58 2.7997 no .
C61 H10H 3.4670 no .
C61 H30I 3.5987 no .
C62 H58 2.9472 no .
C62 H64 3.2530 no .
C62 H10H 3.1294 no .
C62 H10K 2.7937 no .
C62 H10L 3.3399 no .
C62 H10M 3.2042 no .
C62 H10N 2.6751 no .
C63 H10H 3.0800 no .
C63 H10J 3.3335 no .
C63 H10K 2.6927 no .
C63 H10L 2.6630 no .
C63 H10M 2.6961 no .
C63 H10N 2.7019 no .
C63 H10O 3.3495 no .
C63 H10P 2.7089 no .
C63 H10Q 2.7580 no .
C63 H10R 3.3694 no .
C64 H62 3.2537 no .
C64 H70 2.7498 no .
C64 H10H 3.4024 no .
C64 H10L 3.3862 no .
C64 H10P 2.6930 no .
C64 H10Q 2.8788 no .
C66 H62 3.2503 no .
C66 H64 3.2275 no .
C66 H68 3.2391 no .
C66 H70 3.2265 no .
C67 H22 2.8109 no 2_666
C67 H73A 3.5940 no 2_666
C68 H22 2.9582 no 2_666
C68 H70 3.2723 no .
C68 H73A 3.4293 no 2_666
C68 H10T 2.6631 no .
C68 H10U 3.2317 no .
C68 H11A 3.3842 no .
C68 H11B 2.7231 no .
C69 H73A 3.5586 no 2_666
C69 H10S 3.3220 no .
C69 H10T 2.6637 no .
C69 H10U 2.6712 no .
C69 H10V 2.7059 no .
C69 H10W 3.3618 no .
C69 H10$ 2.7504 no .
C69 H11A 2.6922 no .
C69 H11B 2.6399 no .
C69 H11C 3.3240 no .
C70 H64 2.7503 no .
C70 H68 3.2710 no .
C70 H10U 3.5917 no .
C70 H10V 2.6975 no .
C70 H10$ 2.8617 no .
C70 H11A 3.4092 no .
C71 H22 2.6592 no .
C71 H24 2.7082 no .
C72 H22 2.8131 no .
C72 H73A 2.6682 no .
C72 H73B 2.7081 no .
C72 H73C 3.3373 no .
C72 H74A 3.3114 no .
C72 H74B 2.6108 no .
C72 H74C 2.6772 no .
C72 H30G 3.3408 no 2_666
C73 H22 2.9248 no .
C73 H72A 3.3339 no .
C73 H72B 2.7478 no .
C73 H72C 2.6323 no .
C73 H74A 2.6502 no .
C73 H74B 2.6893 no .
C73 H74C 3.3280 no .
C73 H10U 3.2022 no 2_666
C74 H24 2.5035 no .
C74 H72A 2.7252 no .
C74 H72B 2.5610 no .
C74 H72C 3.3083 no .
C74 H73A 3.3290 no .
C74 H73B 2.6182 no .
C74 H73C 2.7154 no .
C75 H28 2.6512 no .
C75 H30 2.6940 no .
C76 H30 2.4954 no .
C76 H77A 2.7233 no .
C76 H77B 3.3339 no .
C76 H77C 2.6601 no .
C76 H78A 2.7094 no .
C76 H78B 3.3201 no .
C76 H78C 2.6197 no .
C77 H28 2.9454 no .
C77 H76A 3.3374 no .
C77 H76B 2.6920 no .
C77 H76C 2.6855 no .
C77 H78A 3.3306 no .
C77 H78B 2.6347 no .
C77 H78C 2.7069 no .
C77 H80A 3.0793 no .
C78 H28 2.7291 no .
C78 H76A 2.6807 no .
C78 H76B 2.6288 no .
C78 H76C 3.3286 no .
C78 H77A 2.6097 no .
C78 H77B 2.7206 no .
C78 H77C 3.3335 no .
C78 H88A 3.4825 no .
C79 H32 2.6589 no .
C79 H34 2.6963 no .
C80 H32 2.6920 no .
C80 H77C 3.4107 no .
C80 H81A 3.3154 no .
C80 H81B 2.6119 no .
C80 H81C 2.7004 no .
C80 H82B 2.6845 no .
C80 H82C 3.3298 no .
C80 H82A 2.6670 no .
C81 H34 2.5150 no .
C81 H80A 2.7050 no .
C81 H80B 2.6002 no .
C81 H80C 3.3175 no .
C81 H82B 2.6439 no .
C81 H82C 2.7079 no .
C81 H82A 3.3362 no .
C82 H32 3.0589 no .
C82 H34 3.5894 no .
C82 H80A 3.3310 no .
C82 H80B 2.7050 no .
C82 H80C 2.6414 no .
C82 H81A 2.6499 no .
C82 H81B 2.7033 no .
C82 H81C 3.3361 no .
C82 H11C 3.4648 no 2_666
C83 H38 2.6608 no .
C83 H40 2.7031 no .
C84 H40 2.5178 no .
C84 H85A 3.2916 no .
C84 H85B 2.6180 no .
C84 H85C 2.6379 no .
C84 H86A 3.3109 no .
C84 H86B 2.6212 no .
C84 H86C 2.7040 no .
C85 H38 2.8318 no .
C85 H84A 2.5711 no .
C85 H84B 3.2934 no .
C85 H84C 2.6757 no .
C85 H86A 2.7309 no .
C85 H86B 3.3144 no .
C85 H86C 2.5842 no .
C85 H89A 3.1976 no .
C86 H38 2.8703 no .
C86 H84A 2.6799 no .
C86 H84B 2.6331 no .
C86 H84C 3.3165 no .
C86 H85A 2.6676 no .
C86 H85B 2.6427 no .
C86 H85C 3.3200 no .
C86 H96A 3.5719 no .
C87 H42 2.6762 no .
C87 H44 2.6765 no .
C88 H42 3.1815 no .
C88 H44 3.4657 no .
C88 H78C 3.5812 no .
C88 H89A 3.3082 no .
C88 H89B 2.6283 no .
C88 H89C 2.6819 no .
C88 H90A 2.6566 no .
C88 H90B 2.6196 no .
C88 H90C 3.2977 no .
C89 H42 2.6233 no .
C89 H85C 3.3902 no .
C89 H88A 2.6633 no .
C89 H88B 3.3099 no .
C89 H88C 2.6435 no .
C89 H90A 2.6180 no .
C89 H90B 3.3070 no .
C89 H90C 2.6825 no .
C90 H44 2.4958 no .
C90 H88A 3.2985 no .
C90 H88B 2.6430 no .
C90 H88C 2.6323 no .
C90 H89A 2.6955 no .
C90 H89B 3.3053 no .
C90 H89C 2.6076 no .
C91 H48 2.6739 no .
C91 H50 2.7138 no .
C92 H50 2.5358 no .
C92 H93A 2.6145 no .
C92 H93B 3.2980 no .
C92 H93C 2.6172 no .
C92 H94A 2.7473 no .
C92 H94B 3.3455 no .
C92 H94C 2.6558 no .
C93 H48 2.6600 no .
C93 H92A 2.7089 no .
C93 H92B 3.2867 no .
C93 H92C 2.5403 no .
C93 H94A 3.3087 no .
C93 H94B 2.6322 no .
C93 H94C 2.6766 no .
C93 H97A 3.3230 no .
C94 H48 3.1177 no .
C94 H50 3.5509 no .
C94 H92A 3.3355 no .
C94 H92B 2.6418 no .
C94 H92C 2.7811 no .
C94 H93A 2.6583 no .
C94 H93B 2.6573 no .
C94 H93C 3.3064 no .
C95 H52 2.6557 no .
C95 H54 2.6962 no .
C96 H52 2.7787 no .
C96 H86C 3.4902 no .
C96 H97A 3.3569 no .
C96 H97B 2.6675 no .
C96 H97C 2.7329 no .
C96 H98A 2.6800 no .
C96 H98B 2.6377 no .
C96 H98C 3.3273 no .
C97 H52 2.9149 no .
C97 H93C 3.1037 no .
C97 H96A 2.6526 no .
C97 H96B 2.7513 no .
C97 H96C 3.3547 no .
C97 H98A 3.3314 no .
C97 H98B 2.6773 no .
C97 H98C 2.6593 no .
C98 H54 2.4906 no .
C98 H96A 3.3169 no .
C98 H96B 2.6083 no .
C98 H96C 2.7302 no .
C98 H97A 2.6583 no .
C98 H97B 2.6935 no .
C98 H97C 3.3251 no .
C99 H58 2.7186 no .
C99 H60 2.6601 no .
C99 H10M 3.4457 no .
C100 H58 3.4402 no .
C100 H60 3.0384 no .
C100 H10D 2.5884 no .
C100 H10E 2.6319 no .
C100 H10F 3.2596 no .
C100 H10G 2.7328 no .
C100 H10H 3.2886 no .
C100 H10I 2.6480 no .
C101 H60 2.6915 no .
C101 H10A 3.2835 no .
C101 H10B 2.5204 no .
C101 H10C 2.6319 no .
C101 H10G 2.4973 no .
C101 H10H 2.6827 no .
C101 H10I 3.2897 no .
C101 H10M 3.1598 no .
C102 H58 2.6108 no .
C102 H10A 2.7715 no .
C102 H10B 3.2884 no .
C102 H10C 2.6005 no .
C102 H10D 2.6451 no .
C102 H10E 3.2771 no .
C102 H10F 2.5816 no .
C102 H10M 3.3645 no .
C103 H62 2.6403 no .
C103 H64 2.7224 no .
C104 H62 2.9545 no .
C104 H10M 3.3323 no .
C104 H10N 2.6812 no .
C104 H10O 2.6852 no .
C104 H10P 2.6804 no .
C104 H10Q 3.3128 no .
C104 H10R 2.6260 no .
C105 H62 2.7505 no .
C105 H10F 3.2207 no .
C105 H10H 3.3094 no .
C105 H30F 3.5563 no .
C105 H10J 2.6918 no .
C105 H10K 2.6671 no .
C105 H10L 3.3353 no .
C105 H10P 3.3378 no .
C105 H10Q 2.6629 no .
C105 H10R 2.6960 no .
C106 H64 2.4992 no .
C106 H10J 2.6223 no .
C106 H10K 3.3161 no .
C106 H10L 2.6764 no .
C106 H10M 2.6996 no .
C106 H10N 3.3378 no .
C106 H10O 2.6593 no .
C107 H68 2.6656 no .
C107 H70 2.7111 no .
C108 H68 2.7751 no .
C108 H73C 3.2807 no 2_666
C108 H10V 3.2991 no .
C108 H10W 2.6588 no .
C108 H10$ 2.6328 no .
C108 H11A 3.3159 no .
C108 H11B 2.7026 no .
C108 H11C 2.6472 no .
C109 H70 2.4922 no .
C109 H10S 2.6240 no .
C109 H10T 3.3034 no .
C109 H10U 2.6570 no .
C109 H11A 2.6291 no .
C109 H11B 3.3088 no .
C109 H11C 2.6586 no .
C110 H68 2.9535 no .
C110 H10S 2.6680 no .
C110 H10T 2.6706 no .
C110 H10U 3.3207 no .
C110 H10V 2.6637 no .
C110 H10W 2.6242 no .
C110 H10$ 3.3081 no .
C110 H82A 3.4537 no 2_666
C299 H58 2.6761 no .
C299 H60 2.7159 no .
C300 H60 3.0326 no .
C300 H30D 2.5819 no .
C300 H30E 2.4388 no .
C300 H30F 3.2399 no .
C300 H30G 2.5948 no .
C300 H30H 2.7093 no .
C300 H30I 3.3254 no .
C301 H60 2.7094 no .
C301 H30A 3.2278 no .
C301 H30B 2.6051 no .
C301 H30C 2.4482 no .
C301 H30G 3.3004 no .
C301 H30H 2.5663 no .
C301 H30I 2.8148 no .
C301 H10M 3.5615 no .
C302 H58 2.4807 no .
C302 H72B 3.5891 no 2_666
C302 H72C 3.2162 no 2_666
C302 H30A 2.6224 no .
C302 H30B 3.3030 no .
C302 H30C 2.7370 no .
C302 H30D 2.6130 no .
C302 H30E 3.2979 no .
C302 H30F 2.7867 no .
H22 H68 2.8654 no 2_666
H22 H72A 3.1174 no .
H22 H72C 2.3022 no .
H22 H73A 2.3982 no .
H22 H73C 3.3443 no .
H24 H30 2.6485 no .
H24 H73C 3.5734 no .
H24 H74A 2.2910 no .
H24 H74B 3.4537 no .
H24 H74C 2.2834 no .
H28 H32 2.8644 no .
H28 H77B 2.3831 no .
H28 H77C 3.5157 no .
H28 H78A 3.0619 no .
H28 H78B 2.1750 no .
H28 H78C 3.5720 no .
H30 H76A 2.3456 no .
H30 H76B 3.4435 no .
H30 H76C 2.2133 no .
H30 H77C 3.5413 no .
H32 H77B 3.5595 no .
H32 H80A 2.9737 no .
H32 H80B 3.5547 no .
H32 H80C 2.1455 no .
H32 H82C 3.5386 no .
H32 H82A 2.5672 no .
H34 H40 2.6589 no .
H34 H81A 2.1777 no .
H34 H81B 3.4593 no .
H34 H81C 2.4345 no .
H34 H82C 3.3172 no .
H38 H42 2.8302 no .
H38 H85A 2.2517 no .
H38 H85C 3.2825 no .
H38 H86A 2.2722 no .
H38 H86B 3.4312 no .
H38 H86C 3.5701 no .
H40 H84A 3.4677 no .
H40 H84B 2.3416 no .
H40 H84C 2.2618 no .
H42 H88A 2.7215 no .
H42 H89A 2.8395 no .
H42 H89B 2.0843 no .
H42 H89C 3.5058 no .
H44 H50 2.6566 no .
H44 H88B 3.1472 no .
H44 H90A 3.4249 no .
H44 H90B 2.0722 no .
H44 H90C 2.5098 no .
H48 H52 2.8413 no .
H48 H93A 3.5086 no .
H48 H93B 2.0777 no .
H48 H93C 2.9631 no .
H48 H94A 3.5882 no .
H48 H94B 2.6477 no .
H48 H97C 3.5417 no .
H50 H92A 2.4025 no .
H50 H92B 2.2460 no .
H50 H92C 3.4848 no .
H50 H94A 3.2511 no .
H52 H96A 2.2413 no .
H52 H96C 3.1110 no .
H52 H97A 3.4395 no .
H52 H97C 2.3479 no .
H54 H60 2.6538 no .
H54 H97A 3.5918 no .
H54 H98A 2.2951 no .
H54 H98B 3.4398 no .
H54 H98C 2.2491 no .
H58 H62 2.8644 no .
H58 H10A 3.0818 no .
H58 H10G 3.5468 no .
H58 H10H 2.6063 no .
H58 H10I 2.2140 no .
H58 H30G 2.4298 no .
H58 H30H 3.4167 no .
H58 H30I 2.0971 no .
H60 H10A 3.4533 no .
H60 H10B 2.5630 no .
H60 H10D 3.5195 no .
H60 H10E 2.1083 no .
H60 H10F 3.0491 no .
H60 H30B 2.4691 no .
H60 H30D 3.5851 no .
H60 H30E 2.1662 no .
H60 H30F 2.9466 no .
H62 H10H 3.4587 no .
H62 H10K 2.4374 no .
H62 H10L 3.4062 no .
H62 H10M 3.1319 no .
H62 H10N 2.1813 no .
H62 H10O 3.5696 no .
H64 H70 2.6355 no .
H64 H10L 3.5144 no .
H64 H10P 2.1516 no .
H64 H10Q 2.4063 no .
H64 H10R 3.4402 no .
H68 H10S 3.5824 no .
H68 H10T 2.1887 no .
H68 H10U 3.1735 no .
H68 H11A 3.4655 no .
H68 H11B 2.3999 no .
H70 H10V 2.1632 no .
H70 H10W 3.4355 no .
H70 H10$ 2.3818 no .
H70 H11A 3.5239 no .
H72A H73A 3.5160 no .
H72A H74B 2.9790 no .
H72A H74C 2.5785 no .
H72B H73A 3.0180 no .
H72B H73B 2.5998 no .
H72B H74A 3.4449 no .
H72B H74B 2.3323 no .
H72B H74C 2.8369 no .
H72B H30G 3.2007 no 2_666
H72B H30H 3.1475 no 2_666
H72C H73A 2.4334 no .
H72C H73B 2.9061 no .
H72C H73C 3.5115 no .
H72C H74B 3.4557 no .
H72C H74C 3.5824 no .
H72C H10I 3.1363 no 2_666
H72C H30G 2.6656 no 2_666
H72C H30H 3.1754 no 2_666
H72C H30I 3.3085 no 2_666
H73A H74A 3.5530 no .
H73A H74B 3.5379 no .
H73A H10U 3.1686 no 2_666
H73B H74A 2.8355 no .
H73B H74B 2.4568 no .
H73B H74C 3.5150 no .
H73C H74A 2.5187 no .
H73C H74B 3.0350 no .
H73C H74C 3.5711 no .
H73C H10T 3.3729 no 2_666
H73C H10U 2.4224 no 2_666
H76A H77A 3.5911 no .
H76A H77C 3.5407 no .
H76A H78A 2.5487 no .
H76A H78B 3.5714 no .
H76A H78C 2.8983 no .
H76B H77A 2.5554 no .
H76B H77B 3.5776 no .
H76B H77C 2.9228 no .
H76B H78A 2.9548 no .
H76B H78B 3.4893 no .
H76B H78C 2.3973 no .
H76C H77A 3.0070 no .
H76C H77B 3.5424 no .
H76C H77C 2.4806 no .
H76C H78A 3.5925 no .
H76C H78C 3.5001 no .
H77A H78A 3.5146 no .
H77A H78B 2.7977 no .
H77A H78C 2.4670 no .
H77B H78A 3.5665 no .
H77B H78B 2.5080 no .
H77B H78C 3.0647 no .
H77B H80A 2.8931 no .
H77C H78B 3.5444 no .
H77C H78C 3.5495 no .
H77C H80A 2.4677 no .
H77C H81C 3.4760 no .
H78B H88A 3.0597 no .
H78B H89B 3.0383 no .
H78C H88A 3.2141 no .
H78C H88C 3.0676 no .
H78C H89B 3.5048 no .
H78C H89C 3.5164 no .
H80A H81A 3.5906 no .
H80A H81B 2.9339 no .
H80A H81C 2.5717 no .
H80A H82B 3.5735 no .
H80A H82A 3.5304 no .
H80B H81A 3.4692 no .
H80B H81B 2.3650 no .
H80B H81C 2.9105 no .
H80B H82B 2.5379 no .
H80B H82C 3.5775 no .
H80B H10S 3.2957 no 2_666
H80B H10T 3.5760 no 2_666
H80B H82A 2.9790 no .
H80C H81B 3.4763 no .
H80C H81C 3.5923 no .
H80C H82B 2.9115 no .
H80C H82C 3.5211 no .
H80C H10S 3.5710 no 2_666
H80C H10T 3.1427 no 2_666
H80C H82A 2.4509 no .
H81A H82B 2.8574 no .
H81A H82C 2.5016 no .
H81A H82A 3.5472 no .
H81B H82B 2.4904 no .
H81B H82C 3.0298 no .
H81B H82A 3.5583 no .
H81C H82B 3.5402 no .
H81C H82C 3.5642 no .
H82B H11B 3.4690 no 2_666
H82B H11C 2.9114 no 2_666
H84A H85A 3.4583 no .
H84A H85B 2.3683 no .
H84A H85C 2.8316 no .
H84A H86A 3.5677 no .
H84A H86B 2.9048 no .
H84A H86C 2.5482 no .
H84B H85B 3.4755 no .
H84B H85C 3.5391 no .
H84B H86A 3.4928 no .
H84B H86B 2.4093 no .
H84B H86C 2.9586 no .
H84C H85A 3.5480 no .
H84C H85B 2.9548 no .
H84C H85C 2.5014 no .
H84C H86B 3.4983 no .
H84C H86C 3.5828 no .
H85A H86A 2.5654 no .
H85A H86B 3.5718 no .
H85A H86C 2.8337 no .
H85A H89A 3.2135 no .
H85B H86A 3.0124 no .
H85B H86B 3.4842 no .
H85B H86C 2.3820 no .
H85C H86A 3.5990 no .
H85C H86C 3.4752 no .
H85C H89A 2.4571 no .
H85C H90C 3.3282 no .
H86A H96A 3.0443 no .
H86C H96A 3.1973 no .
H86C H96B 3.0074 no .
H88A H89A 3.5237 no .
H88A H89B 2.4551 no .
H88A H89C 2.9808 no .
H88A H90A 3.5285 no .
H88A H90B 3.5053 no .
H88B H89B 3.5164 no .
H88B H89C 3.5476 no .
H88B H90A 2.9442 no .
H88B H90B 2.4375 no .
H88B H90C 3.5111 no .
H88C H89A 3.5340 no .
H88C H89B 2.8725 no .
H88C H89C 2.4914 no .
H88C H90A 2.4655 no .
H88C H90B 2.8741 no .
H88C H90C 3.5202 no .
H89A H90A 2.9403 no .
H89A H90B 3.5771 no .
H89A H90C 2.5502 no .
H89B H90A 3.4805 no .
H89B H90C 3.5709 no .
H89C H90A 2.3868 no .
H89C H90B 3.4801 no .
H89C H90C 2.9055 no .
H92A H93A 3.0032 no .
H92A H93B 3.5752 no .
H92A H93C 2.5203 no .
H92A H94A 3.5617 no .
H92A H94C 3.5612 no .
H92A H97A 3.0562 no .
H92B H93A 3.4487 no .
H92B H93C 3.5292 no .
H92B H94A 2.5258 no .
H92B H94B 3.5492 no .
H92B H94C 2.8066 no .
H92C H93A 2.3378 no .
H92C H93B 3.4429 no .
H92C H93C 2.7609 no .
H92C H94A 3.1504 no .
H92C H94C 2.5772 no .
H93A H94A 3.5445 no .
H93A H94B 2.8983 no .
H93A H94C 2.5008 no .
H93A H10J 3.5456 no .
H93A H10N 3.5860 no .
H93A H10O 3.2899 no .
H93B H94A 3.5229 no .
H93B H94B 2.4523 no .
H93B H94C 2.9624 no .
H93B H10K 3.3526 no .
H93B H10N 3.1938 no .
H93C H94B 3.5123 no .
H93C H94C 3.5462 no .
H93C H97A 2.4125 no .
H93C H97C 3.0424 no .
H94B H10J 3.4665 no .
H94B H10K 3.0874 no .
H94C H10J 3.2799 no .
H96A H97A 3.5537 no .
H96A H97B 2.8469 no .
H96A H97C 2.5108 no .
H96A H98A 3.5756 no .
H96A H98B 3.4854 no .
H96B H97A 3.5983 no .
H96B H97B 2.5462 no .
H96B H97C 3.0880 no .
H96B H98A 2.8734 no .
H96B H98B 2.3945 no .
H96B H98C 3.4934 no .
H96C H97B 3.5701 no .
H96C H97C 3.5739 no .
H96C H98A 2.5703 no .
H96C H98B 2.9921 no .
H97A H98A 3.5368 no .
H97A H98B 2.9305 no .
H97A H98C 2.4627 no .
H97B H98A 3.5719 no .
H97B H98B 2.5197 no .
H97B H98C 2.9558 no .
H97C H98B 3.5579 no .
H97C H98C 3.5275 no .
H10A H10D 3.5056 no .
H10A H10E 3.4914 no .
H10A H10G 3.1697 no .
H10A H10H 3.5795 no .
H10A H10I 2.6003 no .
H10B H10D 2.7443 no .
H10B H10E 2.3586 no .
H10B H10F 3.4186 no .
H10B H10G 3.5282 no .
H10B H10I 3.5537 no .
H10C H10D 2.4300 no .
H10C H10E 2.9668 no .
H10C H10F 3.4845 no .
H10C H10G 2.5083 no .
H10C H10H 3.5011 no .
H10C H10I 2.7798 no .
H10D H10G 2.3434 no .
H10D H10H 3.0350 no .
H10D H10I 3.4791 no .
H10E H10G 3.4092 no .
H10E H10H 3.5259 no .
H10F H10G 2.6787 no .
H10F H10H 2.4715 no .
H10F H10I 3.5092 no .
H10F H10M 2.3249 no .
H10F H10N 3.5016 no .
H10F H10O 3.5332 no .
H10H H10M 2.5926 no .
H10H H10N 3.3907 no .
H30A H30D 3.4174 no .
H30A H30E 3.3696 no .
H30A H30G 2.3660 no .
H30A H30H 2.9353 no .
H30A H30I 3.4910 no .
H30B H30D 2.9726 no .
H30B H30E 2.3057 no .
H30B H30F 3.4519 no .
H30B H30G 3.4462 no .
H30B H30H 3.5895 no .
H30C H30D 2.2905 no .
H30C H30E 2.5492 no .
H30C H30F 3.3833 no .
H30C H30G 2.9424 no .
H30C H30H 2.6117 no .
H30D H30G 3.4304 no .
H30D H30H 2.3196 no .
H30D H30I 3.0349 no .
H30E H30H 3.4144 no .
H30F H30H 2.9270 no .
H30F H30I 2.7752 no .
H30F H10M 2.6640 no .
H10J H10M 3.5641 no .
H10J H10N 2.9690 no .
H10J H10O 2.5189 no .
H10J H10P 2.9205 no .
H10J H10Q 3.4936 no .
H10J H10R 2.4062 no .
H10K H10M 3.5436 no .
H10K H10N 2.4883 no .
H10K H10O 2.9385 no .
H10K H10P 3.5663 no .
H10K H10R 3.4997 no .
H10L H10N 3.5522 no .
H10L H10O 3.5667 no .
H10L H10P 2.5222 no .
H10L H10Q 3.5605 no .
H10L H10R 2.9195 no .
H10M H10P 3.5637 no .
H10M H10Q 2.5029 no .
H10M H10R 3.0025 no .
H10N H10Q 3.5528 no .
H10N H10R 3.5591 no .
H10O H10P 3.5485 no .
H10O H10Q 2.8947 no .
H10O H10R 2.4953 no .
H10S H10V 3.5103 no .
H10S H10W 2.4550 no .
H10S H10$ 2.8714 no .
H10S H11A 3.5267 no .
H10S H11B 2.9871 no .
H10S H11C 2.4665 no .
H10T H10W 3.5268 no .
H10T H10$ 3.5224 no .
H10T H11A 3.5553 no .
H10T H11B 2.5286 no .
H10T H11C 2.9084 no .
H10U H10V 3.5230 no .
H10U H10W 2.9584 no .
H10U H10$ 2.4624 no .
H10U H11B 3.5715 no .
H10U H11C 3.5290 no .
H10V H11A 2.4614 no .
H10V H11B 3.5317 no .
H10V H11C 2.9629 no .
H10W H11A 2.8619 no .
H10W H11B 3.5152 no .
H10W H11C 2.4507 no .
H10$ H11A 3.5206 no .
H10$ H11C 3.5248 no .
H11B H82A 2.9007 no 2_666
H11C H82A 3.1225 no 2_666
H1 H2 2.70(5) no .
H1 H5 2.51(4) no 2_666
H2 H3 2.53(5) no .
H3 H4 2.50(5) no .
H4 H5 2.63(5) no .
O1 H1 2.0160 no .
O1 H2 1.9704 no .
O1 H3 3.2903 no .
O2 H2 3.3144 no .
O2 H3 1.9242 no .
O2 H4 1.7881 no .
O2 H5 3.3280 no .
O3 H4 3.2451 no .
O3 H5 1.8200 no .
O5 H1 3.3962 no .
C24 H72A 3.5984 no 2_656
C24 H74C 3.2498 no 2_656
C34 H81A 2.9883 no 2_555
C34 H82C 3.5672 no 2_555
C34 H90A 2.9519 no 2_655
C34 H90B 3.5723 no 2_655
C35 H81A 3.4361 no 2_555
C35 H90A 3.0895 no 2_655
C40 H81A 3.5336 no 2_555
C40 H81B 3.4623 no 2_555
C40 H82B 3.5109 no 2_555
C40 H90A 2.9820 no 2_655
C53 H98A 3.3003 no 2_665
C54 H96C 3.1802 no 2_665
C54 H98A 2.9679 no 2_665
C55 H98A 3.3674 no 2_665
C60 H96B 3.2704 no 2_665
C60 H96C 3.5366 no 2_665
C64 H74A 3.5337 no 1_665
C70 H73B 3.0943 no 1_665
C73 H70 3.2994 no 1_445
C73 H10$ 3.4142 no 1_445
C74 H64 3.2586 no 1_445
C74 H70 3.5397 no 1_445
C76 H10C 3.1826 no 1_545
C76 H30C 2.9940 no 1_545
C76 H10W 3.5731 no 2_766
C77 H90C 3.3826 no 2_655
C78 H10V 3.2785 no 2_766
C78 H11A 3.4294 no 2_766
C81 H34 3.4927 no 2_555
C81 H40 3.5541 no 2_555
C82 H34 3.5205 no 2_555
C82 H40 3.2547 no 2_555
C82 H88B 3.3826 no 1_455
C82 H88C 3.4187 no 1_455
C84 H76B 3.5150 no 2_655
C84 H78C 3.4289 no 2_655
C84 H82B 3.3558 no 2_555
C84 H10D 3.5987 no 2_665
C84 H30D 3.5313 no 2_665
C84 H11C 3.5579 no 1_444
C85 H76B 3.4357 no 2_655
C85 H77A 3.4279 no 2_655
C86 H10E 3.2888 no 2_665
C86 H30E 3.2209 no 2_665
C88 H82C 3.5935 no 1_655
C88 H11A 3.4257 no 2_766
C88 H11C 3.5574 no 2_766
C89 H89C 3.3290 no 2_655
C90 H34 3.0220 no 2_655
C90 H40 3.4897 no 2_655
C90 H81C 3.4336 no 2_655
C90 H82C 3.4007 no 1_655
C96 H54 3.4078 no 2_665
C96 H60 3.3026 no 2_665
C96 H30B 3.1780 no 2_665
C100 H76B 3.4630 no 1_565
C100 H86C 3.5286 no 2_665
C101 H86C 3.3531 no 2_665
C102 H10$ 3.4890 no 2_776
C106 H74A 3.4375 no 1_665
C108 H10G 3.4860 no 2_776
C109 H73B 3.3298 no 1_665
C109 H76A 3.3528 no 2_766
C109 H78A 3.1440 no 2_766
C109 H10G 3.1528 no 2_776
C109 H30H 3.0764 no 2_776
C110 H78A 3.5225 no 2_766
C110 H88C 3.4733 no 2_766
C111 H1 3.0871 no .
C111 H2 3.0138 no .
C111 H3 3.5047 no .
C112 H2 3.5222 no .
C112 H3 2.9388 no .
C112 H4 2.8404 no .
C112 H5 3.4942 no .
C113 H4 3.4315 no .
C113 H5 2.8888 no .
C300 H76B 3.2769 no 1_565
C300 H85B 3.5038 no 2_665
C300 H86C 3.2907 no 2_665
C300 H96B 3.1629 no 2_665
C301 H84A 3.4644 no 2_665
C301 H86C 3.2717 no 2_665
C302 H10$ 3.5234 no 2_776
H24 H72A 2.9259 no 2_656
H24 H74C 3.1865 no 2_656
H30 H72A 3.3674 no 2_656
H30 H72B 3.1532 no 2_656
H34 C81 3.4927 no 2_555
H34 C82 3.5205 no 2_555
H34 C90 3.0220 no 2_655
H34 H81A 2.6274 no 2_555
H34 H82C 2.7276 no 2_555
H34 H90A 2.5112 no 2_655
H34 H90B 2.8517 no 2_655
H34 H90C 3.2456 no 2_655
H40 C81 3.5541 no 2_555
H40 C82 3.2547 no 2_555
H40 C90 3.4897 no 2_655
H40 H81A 3.2377 no 2_555
H40 H81B 3.1086 no 2_555
H40 H82B 2.6455 no 2_555
H40 H82C 3.0338 no 2_555
H40 H88C 3.2548 no 2_655
H40 H90A 2.5619 no 2_655
H54 C96 3.4078 no 2_665
H54 H96B 3.5562 no 2_665
H54 H96C 2.5532 no 2_665
H54 H98A 3.0367 no 2_665
H60 C96 3.3026 no 2_665
H60 H86C 3.4741 no 2_665
H60 H96B 2.7457 no 2_665
H60 H96C 2.9777 no 2_665
H64 C74 3.2586 no 1_665
H64 H73B 3.5698 no 1_665
H64 H73C 3.5112 no 1_665
H64 H74A 2.6333 no 1_665
H64 H74B 3.0196 no 1_665
H70 C73 3.2994 no 1_665
H70 C74 3.5397 no 1_665
H70 H73B 2.4285 no 1_665
H70 H73C 3.4819 no 1_665
H70 H74A 3.5818 no 1_665
H70 H74B 2.8237 no 1_665
H72A C24 3.5984 no 2_656
H72A H24 2.9259 no 2_656
H72A H30 3.3674 no 2_656
H72A H74C 3.1302 no 2_656
H72B H30 3.1532 no 2_656
H72B H76A 3.0239 no 2_656
H72B H10V 3.4318 no 1_445
H72B H10$ 3.2204 no 1_445
H73A H10$ 3.5719 no 1_445
H73B C70 3.0943 no 1_445
H73B C109 3.3298 no 1_445
H73B H64 3.5698 no 1_445
H73B H70 2.4285 no 1_445
H73B H10V 3.3320 no 1_445
H73B H10$ 2.5380 no 1_445
H73C H64 3.5112 no 1_445
H73C H70 3.4819 no 1_445
H74A C64 3.5337 no 1_445
H74A C106 3.4375 no 1_445
H74A H64 2.6333 no 1_445
H74A H70 3.5818 no 1_445
H74A H10P 3.0174 no 1_445
H74A H10Q 2.9624 no 1_445
H74B H64 3.0196 no 1_445
H74B H70 2.8237 no 1_445
H74B H10V 3.5035 no 1_445
H74C C24 3.2498 no 2_656
H74C H24 3.1865 no 2_656
H74C H72A 3.1302 no 2_656
H74C H74C 3.0733 no 2_656
H76A C109 3.3528 no 2_766
H76A H72B 3.0239 no 2_656
H76A H10C 2.9069 no 1_545
H76A H30A 3.5803 no 1_545
H76A H30C 3.0132 no 1_545
H76A H30H 3.2542 no 1_545
H76A H10V 2.9902 no 2_766
H76A H10W 2.9606 no 2_766
H76B C84 3.5150 no 2_655
H76B C85 3.4357 no 2_655
H76B C100 3.4630 no 1_545
H76B C300 3.2769 no 1_545
H76B H84A 2.7720 no 2_655
H76B H84C 3.5040 no 2_655
H76B H85B 2.7424 no 2_655
H76B H85C 3.3388 no 2_655
H76B H10B 3.5340 no 1_545
H76B H10C 2.7415 no 1_545
H76B H30A 3.3675 no 1_545
H76B H30C 2.4203 no 1_545
H76B H10W 3.3605 no 2_766
H76C H10C 3.4199 no 1_545
H76C H30A 3.2968 no 1_545
H76C H30C 3.0850 no 1_545
H77A C85 3.4279 no 2_655
H77A H85B 3.2886 no 2_655
H77A H85C 2.7094 no 2_655
H77A H90C 2.8919 no 2_655
H77B H90C 3.3709 no 2_655
H77C H90C 3.3481 no 2_655
H78A C109 3.1440 no 2_766
H78A C110 3.5225 no 2_766
H78A H10V 2.4202 no 2_766
H78A H10W 3.0767 no 2_766
H78A H11A 2.8437 no 2_766
H78A H11C 3.5256 no 2_766
H78C C84 3.4289 no 2_655
H78C H84A 3.1471 no 2_655
H78C H84C 2.8242 no 2_655
H78C H10V 3.4253 no 2_766
H78C H10W 3.3867 no 2_766
H78C H11A 3.2650 no 2_766
H78C H11C 3.3623 no 2_766
H80B H84B 3.5906 no 2_555
H81A C34 2.9883 no 2_555
H81A C35 3.4361 no 2_555
H81A C40 3.5336 no 2_555
H81A H34 2.6274 no 2_555
H81A H40 3.2377 no 2_555
H81A H81A 3.1551 no 2_555
H81A H82C 3.2395 no 2_555
H81A H90B 3.4874 no 2_655
H81B C40 3.4623 no 2_555
H81B H40 3.1086 no 2_555
H81B H84B 3.2088 no 2_555
H81C C90 3.4336 no 2_655
H81C H90B 2.9446 no 2_655
H81C H90C 3.2299 no 2_655
H82B C40 3.5109 no 2_555
H82B C84 3.3558 no 2_555
H82B H40 2.6455 no 2_555
H82B H84B 2.6612 no 2_555
H82B H84C 3.1908 no 2_555
H82B H88B 3.4256 no 1_455
H82B H88C 3.0335 no 1_455
H82C C34 3.5672 no 2_555
H82C C88 3.5935 no 1_455
H82C C90 3.4007 no 1_455
H82C H34 2.7276 no 2_555
H82C H40 3.0338 no 2_555
H82C H81A 3.2395 no 2_555
H82C H88B 3.1202 no 1_455
H82C H88C 3.2706 no 1_455
H82C H90A 3.1078 no 1_455
H82C H90B 2.8515 no 1_455
H84A C301 3.4644 no 2_665
H84A H76B 2.7720 no 2_655
H84A H78C 3.1471 no 2_655
H84A H10B 3.3817 no 2_665
H84A H10C 3.0031 no 2_665
H84A H10D 2.9972 no 2_665
H84A H30C 2.8044 no 2_665
H84A H30D 2.7784 no 2_665
H84A H30E 3.3142 no 2_665
H84A H10W 3.2778 no 1_444
H84A H11C 3.4448 no 1_444
H84B H80B 3.5906 no 2_555
H84B H81B 3.2088 no 2_555
H84B H82B 2.6612 no 2_555
H84B H10D 3.3497 no 2_665
H84B H30D 3.4652 no 2_665
H84B H11C 3.3265 no 1_444
H84C H76B 3.5040 no 2_655
H84C H78C 2.8242 no 2_655
H84C H82B 3.1908 no 2_555
H84C H88C 2.7821 no 2_655
H84C H89C 3.3471 no 2_655
H84C H11C 3.3169 no 1_444
H85B C300 3.5038 no 2_665
H85B H76B 2.7424 no 2_655
H85B H77A 3.2886 no 2_655
H85B H10B 3.3470 no 2_665
H85B H30B 3.2745 no 2_665
H85B H30C 2.8908 no 2_665
H85C H76B 3.3388 no 2_655
H85C H77A 2.7094 no 2_655
H86B H10D 3.5207 no 2_665
H86B H10E 3.0604 no 2_665
H86B H30E 3.1255 no 2_665
H86C C100 3.5286 no 2_665
H86C C101 3.3531 no 2_665
H86C C300 3.2907 no 2_665
H86C C301 3.2717 no 2_665
H86C H60 3.4741 no 2_665
H86C H10B 2.7420 no 2_665
H86C H10C 3.5880 no 2_665
H86C H10D 3.2748 no 2_665
H86C H10E 2.6478 no 2_665
H86C H30B 2.7410 no 2_665
H86C H30C 3.0336 no 2_665
H86C H30D 3.2880 no 2_665
H86C H30E 2.4874 no 2_665
H88A H11A 3.0480 no 2_766
H88A H11C 3.5722 no 2_766
H88B C82 3.3826 no 1_655
H88B H82B 3.4256 no 1_655
H88B H82C 3.1202 no 1_655
H88B H11A 3.4335 no 2_766
H88B H11B 3.4820 no 2_766
H88B H11C 3.5465 no 2_766
H88B H82A 3.0531 no 1_655
H88C C82 3.4187 no 1_655
H88C C110 3.4733 no 2_766
H88C H40 3.2548 no 2_655
H88C H82B 3.0335 no 1_655
H88C H82C 3.2706 no 1_655
H88C H84C 2.7821 no 2_655
H88C H11A 3.2393 no 2_766
H88C H11C 3.0094 no 2_766
H88C H82A 3.3949 no 1_655
H89A H89C 2.9080 no 2_655
H89C C89 3.3290 no 2_655
H89C H84C 3.3471 no 2_655
H89C H89A 2.9080 no 2_655
H89C H89C 2.8856 no 2_655
H90A C34 2.9519 no 2_655
H90A C35 3.0895 no 2_655
H90A C40 2.9820 no 2_655
H90A H34 2.5112 no 2_655
H90A H40 2.5619 no 2_655
H90A H82C 3.1078 no 1_655
H90B C34 3.5723 no 2_655
H90B H34 2.8517 no 2_655
H90B H81A 3.4874 no 2_655
H90B H81C 2.9446 no 2_655
H90B H82C 2.8515 no 1_655
H90C C77 3.3826 no 2_655
H90C H34 3.2456 no 2_655
H90C H77A 2.8919 no 2_655
H90C H77B 3.3709 no 2_655
H90C H77C 3.3481 no 2_655
H90C H81C 3.2299 no 2_655
H96A H30B 3.5768 no 2_665
H96B C60 3.2704 no 2_665
H96B C300 3.1629 no 2_665
H96B H54 3.5562 no 2_665
H96B H60 2.7457 no 2_665
H96B H10B 2.8584 no 2_665
H96B H30A 3.4562 no 2_665
H96B H30B 2.2234 no 2_665
H96C C54 3.1802 no 2_665
H96C C60 3.5366 no 2_665
H96C H54 2.5532 no 2_665
H96C H60 2.9777 no 2_665
H96C H98A 2.9599 no 2_665
H96C H30B 3.5768 no 2_665
H98A C53 3.3003 no 2_665
H98A C54 2.9679 no 2_665
H98A C55 3.3674 no 2_665
H98A H54 3.0367 no 2_665
H98A H96C 2.9599 no 2_665
H98A H98A 3.0541 no 2_665
H98B H30B 3.3460 no 2_665
H10B H76B 3.5340 no 1_565
H10B H84A 3.3817 no 2_665
H10B H85B 3.3470 no 2_665
H10B H86C 2.7420 no 2_665
H10B H96B 2.8584 no 2_665
H10C C76 3.1826 no 1_565
H10C H76A 2.9069 no 1_565
H10C H76B 2.7415 no 1_565
H10C H76C 3.4199 no 1_565
H10C H84A 3.0031 no 2_665
H10C H86C 3.5880 no 2_665
H10C H10W 2.9182 no 2_776
H10D C84 3.5987 no 2_665
H10D H84A 2.9972 no 2_665
H10D H84B 3.3497 no 2_665
H10D H86B 3.5207 no 2_665
H10D H86C 3.2748 no 2_665
H10D H10S 2.9934 no 2_776
H10D H10W 3.2685 no 2_776
H10E C86 3.2888 no 2_665
H10E H86B 3.0604 no 2_665
H10E H86C 2.6478 no 2_665
H10G C108 3.4860 no 2_776
H10G C109 3.1528 no 2_776
H10G H10S 3.1264 no 2_776
H10G H10U 3.0916 no 2_776
H10G H10W 2.8187 no 2_776
H10G H10$ 2.6516 no 2_776
H10I H10$ 3.5259 no 2_776
H30A H76A 3.5803 no 1_565
H30A H76B 3.3675 no 1_565
H30A H76C 3.2968 no 1_565
H30A H96B 3.4562 no 2_665
H30B C96 3.1780 no 2_665
H30B H85B 3.2745 no 2_665
H30B H86C 2.7410 no 2_665
H30B H96A 3.5768 no 2_665
H30B H96B 2.2234 no 2_665
H30B H96C 3.5768 no 2_665
H30B H98B 3.3460 no 2_665
H30C C76 2.9940 no 1_565
H30C H76A 3.0132 no 1_565
H30C H76B 2.4203 no 1_565
H30C H76C 3.0850 no 1_565
H30C H84A 2.8044 no 2_665
H30C H85B 2.8908 no 2_665
H30C H86C 3.0336 no 2_665
H30C H10W 3.5935 no 2_776
H30D C84 3.5313 no 2_665
H30D H84A 2.7784 no 2_665
H30D H84B 3.4652 no 2_665
H30D H86C 3.2880 no 2_665
H30D H10S 3.1224 no 2_776
H30D H10W 2.8338 no 2_776
H30E C86 3.2209 no 2_665
H30E H84A 3.3142 no 2_665
H30E H86B 3.1255 no 2_665
H30E H86C 2.4874 no 2_665
H30H C109 3.0764 no 2_776
H30H H76A 3.2542 no 1_565
H30H H10V 3.5718 no 2_776
H30H H10W 2.6684 no 2_776
H30H H10$ 2.6400 no 2_776
H10P H74A 3.0174 no 1_665
H10Q H74A 2.9624 no 1_665
H10S H10D 2.9934 no 2_776
H10S H10G 3.1264 no 2_776
H10S H30D 3.1224 no 2_776
H10U H10G 3.0916 no 2_776
H10V C78 3.2785 no 2_766
H10V H72B 3.4318 no 1_665
H10V H73B 3.3320 no 1_665
H10V H74B 3.5035 no 1_665
H10V H76A 2.9902 no 2_766
H10V H78A 2.4202 no 2_766
H10V H78C 3.4253 no 2_766
H10V H30H 3.5718 no 2_776
H10W C76 3.5731 no 2_766
H10W H76A 2.9606 no 2_766
H10W H76B 3.3605 no 2_766
H10W H78A 3.0767 no 2_766
H10W H78C 3.3867 no 2_766
H10W H84A 3.2778 no 1_666
H10W H10C 2.9182 no 2_776
H10W H10D 3.2685 no 2_776
H10W H10G 2.8187 no 2_776
H10W H30C 3.5935 no 2_776
H10W H30D 2.8338 no 2_776
H10W H30H 2.6684 no 2_776
H10$ C73 3.4142 no 1_665
H10$ C102 3.4890 no 2_776
H10$ C302 3.5234 no 2_776
H10$ H72B 3.2204 no 1_665
H10$ H73A 3.5719 no 1_665
H10$ H73B 2.5380 no 1_665
H10$ H10G 2.6516 no 2_776
H10$ H10I 3.5259 no 2_776
H10$ H30H 2.6400 no 2_776
H11A C78 3.4294 no 2_766
H11A C88 3.4257 no 2_766
H11A H78A 2.8437 no 2_766
H11A H78C 3.2650 no 2_766
H11A H88A 3.0480 no 2_766
H11A H88B 3.4335 no 2_766
H11A H88C 3.2393 no 2_766
H11B H88B 3.4820 no 2_766
H11C C84 3.5579 no 1_666
H11C C88 3.5574 no 2_766
H11C H78A 3.5256 no 2_766
H11C H78C 3.3623 no 2_766
H11C H84A 3.4448 no 1_666
H11C H84B 3.3265 no 1_666
H11C H84C 3.3169 no 1_666
H11C H88A 3.5722 no 2_766
H11C H88B 3.5465 no 2_766
H11C H88C 3.0094 no 2_766
H1 O1 2.0160 no .
H1 O5 3.3962 no .
H1 C111 3.0871 no .
H2 O1 1.9704 no .
H2 O2 3.3144 no .
H2 C111 3.0138 no .
H2 C112 3.5222 no .
H3 O1 3.2903 no .
H3 O2 1.9242 no .
H3 C111 3.5047 no .
H3 C112 2.9388 no .
H4 O2 1.7881 no .
H4 O3 3.2451 no .
H4 C112 2.8404 no .
H4 C113 3.4315 no .
H5 O2 3.3280 no .
H5 O3 1.8200 no .
H5 C112 3.4942 no .
H5 C113 2.8888 no .
H82A H88B 3.0531 no 1_455
H82A H88C 3.3949 no 1_455

loop_
_geom_hbond_atom_site_label_D
_geom_hbond_atom_site_label_H
_geom_hbond_atom_site_label_A
_geom_hbond_site_symmetry_A
_geom_hbond_distance_DA
_geom_hbond_distance_DH
_geom_hbond_distance_HA
_geom_hbond_angle_DHA
_geom_hbond_publ_flag
N1 H1 O1 . 2.756(6) 0.82(4) 2.016 149.8 no
N1 H1 O3 2_666 2.740(4) 0.82(4) 2.003 149.3 no
N2 H2 O1 . 2.756(5) 0.92(4) 1.970 143.0 no
N2 H2 O4 2_666 2.741(5) 0.92(4) 1.909 150.3 no
N3 H3 O2 . 2.772(6) 0.95(3) 1.924 147.5 no
N3 H3 O4 2_666 2.753(7) 0.95(3) 1.886 150.7 no
N4 H4 O2 . 2.750(7) 1.02(3) 1.788 157.7 no
N4 H4 O5 2_666 2.742(7) 1.02(3) 1.808 151.9 no
N5 H5 O3 . 2.777(7) 1.02(4) 1.820 154.9 no
N5 H5 O5 2_666 2.779(6) 1.02(4) 1.918 140.2 no

loop_
_geom_torsion_atom_site_label_1
_geom_torsion_atom_site_label_2
_geom_torsion_atom_site_label_3
_geom_torsion_atom_site_label_4
_geom_torsion
_geom_torsion_publ_flag
_geom_torsion_site_symmetry_1
_geom_torsion_site_symmetry_3
_geom_torsion_site_symmetry_4
C1 N1 C4 C3 -3.0(3) no . . .
C1 N1 C4 C5 175.9(3) no . . .
C4 N1 C1 C2 3.1(3) no . . .
C4 N1 C1 C20 -175.1(3) no . . 2_666
C5 N2 C8 C7 3.1(4) no . . .
C5 N2 C8 C9 -175.6(3) no . . .
C8 N2 C5 C4 175.2(3) no . . .
C8 N2 C5 C6 -3.3(4) no . . .
C9 N3 C12 C11 -3.2(4) no . . .
C9 N3 C12 C13 173.5(3) no . . .
C12 N3 C9 C8 -177.8(3) no . . .
C12 N3 C9 C10 2.6(4) no . . .
C13 N4 C16 C15 4.1(4) no . . .
C13 N4 C16 C17 -173.9(3) no . . .
C16 N4 C13 C12 175.7(3) no . . .
C16 N4 C13 C14 -3.6(3) no . . .
C17 N5 C20 C1 177.3(3) no . . 2_666
C17 N5 C20 C19 -2.3(4) no . . .
C20 N5 C17 C16 -177.8(3) no . . .
C20 N5 C17 C18 2.8(4) no . . .
N1 C1 C2 C3 -2.0(3) no . . .
N1 C1 C2 C21 160.2(4) no . . .
N1 C1 C20 N5 -32.3(5) no . 2_666 2_666
N1 C1 C20 C19 148.1(3) no . 2_666 2_666
C2 C1 C20 N5 149.8(3) no . 2_666 2_666
C2 C1 C20 C19 -29.8(5) no . 2_666 2_666
C20 C1 C2 C3 176.3(3) no 2_666 . .
C20 C1 C2 C21 -21.5(6) no 2_666 . .
C1 C2 C3 C4 0.1(3) no . . .
C1 C2 C3 C27 167.8(2) no . . .
C1 C2 C21 C22 13.1(7) no . . .
C1 C2 C21 C26 -162.1(4) no . . .
C3 C2 C21 C22 175.1(3) no . . .
C3 C2 C21 C26 -0.2(3) no . . .
C21 C2 C3 C4 -168.2(2) no . . .
C21 C2 C3 C27 -0.5(3) no . . .
C2 C3 C4 N1 1.7(3) no . . .
C2 C3 C4 C5 -177.2(3) no . . .
C2 C3 C27 C26 1.0(3) no . . .
C2 C3 C27 C28 -174.3(3) no . . .
C4 C3 C27 C26 162.5(4) no . . .
C4 C3 C27 C28 -12.8(6) no . . .
C27 C3 C4 N1 -159.8(4) no . . .
C27 C3 C4 C5 21.3(6) no . . .
N1 C4 C5 N2 31.8(5) no . . .
N1 C4 C5 C6 -149.9(3) no . . .
C3 C4 C5 N2 -149.5(3) no . . .
C3 C4 C5 C6 28.8(5) no . . .
N2 C5 C6 C7 2.2(4) no . . .
N2 C5 C6 C31 -162.8(4) no . . .
C4 C5 C6 C7 -176.3(3) no . . .
C4 C5 C6 C31 18.6(7) no . . .
C5 C6 C7 C8 -0.4(4) no . . .
C5 C6 C7 C37 -169.2(3) no . . .
C5 C6 C31 C32 -7.4(7) no . . .
C5 C6 C31 C36 165.6(4) no . . .
C7 C6 C31 C32 -172.3(3) no . . .
C7 C6 C31 C36 0.7(4) no . . .
C31 C6 C7 C8 169.5(3) no . . .
C31 C6 C7 C37 0.8(4) no . . .
C6 C7 C8 N2 -1.6(4) no . . .
C6 C7 C8 C9 177.1(3) no . . .
C6 C7 C37 C36 -1.9(4) no . . .
C6 C7 C37 C38 173.2(4) no . . .
C8 C7 C37 C36 -164.6(4) no . . .
C8 C7 C37 C38 10.5(8) no . . .
C37 C7 C8 N2 161.2(4) no . . .
C37 C7 C8 C9 -20.2(7) no . . .
N2 C8 C9 N3 -32.5(5) no . . .
N2 C8 C9 C10 147.0(3) no . . .
C7 C8 C9 N3 149.1(3) no . . .
C7 C8 C9 C10 -31.4(6) no . . .
N3 C9 C10 C11 -0.9(4) no . . .
N3 C9 C10 C41 162.8(3) no . . .
C8 C9 C10 C11 179.5(3) no . . .
C8 C9 C10 C41 -16.7(6) no . . .
C9 C10 C11 C12 -1.0(4) no . . .
C9 C10 C11 C47 167.8(3) no . . .
C9 C10 C41 C42 10.9(7) no . . .
C9 C10 C41 C46 -164.1(4) no . . .
C11 C10 C41 C42 174.7(3) no . . .
C11 C10 C41 C46 -0.3(3) no . . .
C41 C10 C11 C12 -170.6(3) no . . .
C41 C10 C11 C47 -1.9(4) no . . .
C10 C11 C12 N3 2.5(4) no . . .
C10 C11 C12 C13 -174.2(3) no . . .
C10 C11 C47 C46 3.3(4) no . . .
C10 C11 C47 C48 -171.8(4) no . . .
C12 C11 C47 C46 165.7(5) no . . .
C12 C11 C47 C48 -9.5(8) no . . .
C47 C11 C12 N3 -160.1(5) no . . .
C47 C11 C12 C13 23.2(7) no . . .
N3 C12 C13 N4 32.0(5) no . . .
N3 C12 C13 C14 -148.8(3) no . . .
C11 C12 C13 N4 -151.9(3) no . . .
C11 C12 C13 C14 27.3(5) no . . .
N4 C13 C14 C15 1.7(4) no . . .
N4 C13 C14 C51 -163.1(4) no . . .
C12 C13 C14 C15 -177.6(3) no . . .
C12 C13 C14 C51 17.6(7) no . . .
C13 C14 C15 C16 0.8(4) no . . .
C13 C14 C15 C57 -170.6(3) no . . .
C13 C14 C51 C52 -10.9(8) no . . .
C13 C14 C51 C56 166.1(5) no . . .
C15 C14 C51 C52 -175.6(4) no . . .
C15 C14 C51 C56 1.4(4) no . . .
C51 C14 C15 C16 171.1(3) no . . .
C51 C14 C15 C57 -0.3(4) no . . .
C14 C15 C16 N4 -3.0(4) no . . .
C14 C15 C16 C17 175.0(3) no . . .
C14 C15 C57 C56 -0.9(4) no . . .
C14 C15 C57 C58 173.8(4) no . . .
C16 C15 C57 C56 -167.5(4) no . . .
C16 C15 C57 C58 7.2(7) no . . .
C57 C15 C16 N4 163.7(4) no . . .
C57 C15 C16 C17 -18.3(7) no . . .
N4 C16 C17 N5 -31.0(5) no . . .
N4 C16 C17 C18 148.4(3) no . . .
C15 C16 C17 N5 151.3(4) no . . .
C15 C16 C17 C18 -29.3(6) no . . .
N5 C17 C18 C19 -2.1(4) no . . .
N5 C17 C18 C61 160.2(4) no . . .
C16 C17 C18 C19 178.5(3) no . . .
C16 C17 C18 C61 -19.3(7) no . . .
C17 C18 C19 C20 0.7(4) no . . .
C17 C18 C19 C67 167.7(3) no . . .
C17 C18 C61 C62 10.2(8) no . . .
C17 C18 C61 C66 -162.3(5) no . . .
C19 C18 C61 C62 172.3(4) no . . .
C19 C18 C61 C66 -0.2(4) no . . .
C61 C18 C19 C20 -167.8(3) no . . .
C61 C18 C19 C67 -0.7(4) no . . .
C18 C19 C20 N5 1.0(4) no . . .
C18 C19 C20 C1 -178.7(3) no . . 2_666
C18 C19 C67 C66 1.4(4) no . . .
C18 C19 C67 C68 -171.0(4) no . . .
C20 C19 C67 C66 161.6(5) no . . .
C20 C19 C67 C68 -10.7(8) no . . .
C67 C19 C20 N5 -159.3(4) no . . .
C67 C19 C20 C1 21.0(7) no . . 2_666
C2 C21 C22 C23 -174.6(3) no . . .
C2 C21 C26 C25 175.9(3) no . . .
C2 C21 C26 C27 0.9(3) no . . .
C22 C21 C26 C25 -0.4(4) no . . .
C22 C21 C26 C27 -175.5(3) no . . .
C26 C21 C22 C23 0.1(5) no . . .
C21 C22 C23 C24 -0.3(5) no . . .
C21 C22 C23 C71 -179.8(3) no . . .
C22 C23 C24 C25 0.8(5) no . . .
C22 C23 C71 C72 -57.2(4) no . . .
C22 C23 C71 C73 63.7(4) no . . .
C22 C23 C71 C74 -175.7(3) no . . .
C24 C23 C71 C72 123.4(3) no . . .
C24 C23 C71 C73 -115.7(4) no . . .
C24 C23 C71 C74 4.8(5) no . . .
C71 C23 C24 C25 -179.8(3) no . . .
C23 C24 C25 C26 -1.0(5) no . . .
C23 C24 C25 C30 174.9(3) no . . .
C24 C25 C26 C21 0.8(4) no . . .
C24 C25 C26 C27 175.3(3) no . . .
C24 C25 C30 C29 -174.8(3) no . . .
C26 C25 C30 C29 1.1(4) no . . .
C30 C25 C26 C21 -175.7(3) no . . .
C30 C25 C26 C27 -1.1(4) no . . .
C21 C26 C27 C3 -1.1(3) no . . .
C21 C26 C27 C28 175.1(2) no . . .
C25 C26 C27 C3 -176.1(3) no . . .
C25 C26 C27 C28 0.1(4) no . . .
C3 C27 C28 C29 175.6(3) no . . .
C26 C27 C28 C29 0.8(4) no . . .
C27 C28 C29 C30 -0.7(4) no . . .
C27 C28 C29 C75 179.2(2) no . . .
C28 C29 C30 C25 -0.3(4) no . . .
C28 C29 C75 C76 171.3(3) no . . .
C28 C29 C75 C77 -65.9(4) no . . .
C28 C29 C75 C78 51.6(4) no . . .
C30 C29 C75 C76 -8.7(4) no . . .
C30 C29 C75 C77 114.1(4) no . . .
C30 C29 C75 C78 -128.4(3) no . . .
C75 C29 C30 C25 179.8(3) no . . .
C6 C31 C32 C33 175.6(3) no . . .
C6 C31 C36 C35 -175.8(3) no . . .
C6 C31 C36 C37 -2.0(4) no . . .
C32 C31 C36 C35 -1.4(5) no . . .
C32 C31 C36 C37 172.4(3) no . . .
C36 C31 C32 C33 3.5(5) no . . .
C31 C32 C33 C34 -2.3(5) no . . .
C31 C32 C33 C79 -178.7(3) no . . .
C32 C33 C34 C35 -1.1(5) no . . .
C32 C33 C79 C80 -46.4(4) no . . .
C32 C33 C79 C81 -167.4(3) no . . .
C32 C33 C79 C82 73.4(4) no . . .
C34 C33 C79 C80 137.3(3) no . . .
C34 C33 C79 C81 16.2(5) no . . .
C34 C33 C79 C82 -103.0(4) no . . .
C79 C33 C34 C35 175.1(3) no . . .
C33 C34 C35 C36 3.1(5) no . . .
C33 C34 C35 C40 -172.2(3) no . . .
C34 C35 C36 C31 -1.9(5) no . . .
C34 C35 C36 C37 -175.1(3) no . . .
C34 C35 C40 C39 173.7(3) no . . .
C36 C35 C40 C39 -1.7(5) no . . .
C40 C35 C36 C31 174.1(3) no . . .
C40 C35 C36 C37 0.8(5) no . . .
C31 C36 C37 C7 2.4(4) no . . .
C31 C36 C37 C38 -173.7(3) no . . .
C35 C36 C37 C7 176.2(3) no . . .
C35 C36 C37 C38 0.1(5) no . . .
C7 C37 C38 C39 -174.8(4) no . . .
C36 C37 C38 C39 -0.3(5) no . . .
C37 C38 C39 C40 -0.6(5) no . . .
C37 C38 C39 C83 177.2(3) no . . .
C38 C39 C40 C35 1.6(5) no . . .
C38 C39 C83 C84 178.4(3) no . . .
C38 C39 C83 C85 58.0(4) no . . .
C38 C39 C83 C86 -60.2(4) no . . .
C40 C39 C83 C84 -4.0(5) no . . .
C40 C39 C83 C85 -124.3(3) no . . .
C40 C39 C83 C86 117.4(3) no . . .
C83 C39 C40 C35 -176.0(3) no . . .
C10 C41 C42 C43 -177.2(3) no . . .
C10 C41 C46 C45 175.9(3) no . . .
C10 C41 C46 C47 2.5(4) no . . .
C42 C41 C46 C45 -0.1(5) no . . .
C42 C41 C46 C47 -173.5(3) no . . .
C46 C41 C42 C43 -2.7(5) no . . .
C41 C42 C43 C44 2.0(5) no . . .
C41 C42 C43 C87 178.7(3) no . . .
C42 C43 C44 C45 1.7(5) no . . .
C42 C43 C87 C88 -80.2(4) no . . .
C42 C43 C87 C89 39.4(4) no . . .
C42 C43 C87 C90 161.0(3) no . . .
C44 C43 C87 C88 96.6(4) no . . .
C44 C43 C87 C89 -143.9(3) no . . .
C44 C43 C87 C90 -22.2(4) no . . .
C87 C43 C44 C45 -175.0(3) no . . .
C43 C44 C45 C46 -4.3(5) no . . .
C43 C44 C45 C50 173.4(3) no . . .
C44 C45 C46 C41 3.6(5) no . . .
C44 C45 C46 C47 176.3(3) no . . .
C44 C45 C50 C49 -174.2(4) no . . .
C46 C45 C50 C49 3.4(6) no . . .
C50 C45 C46 C41 -174.4(3) no . . .
C50 C45 C46 C47 -1.7(5) no . . .
C41 C46 C47 C11 -3.6(4) no . . .
C41 C46 C47 C48 172.5(3) no . . .
C45 C46 C47 C11 -177.1(3) no . . .
C45 C46 C47 C48 -0.9(5) no . . .
C11 C47 C48 C49 176.5(4) no . . .
C46 C47 C48 C49 1.8(5) no . . .
C47 C48 C49 C50 -0.1(6) no . . .
C47 C48 C49 C91 -177.7(3) no . . .
C48 C49 C50 C45 -2.6(6) no . . .
C48 C49 C91 C92 -161.4(4) no . . .
C48 C49 C91 C93 -43.2(5) no . . .
C48 C49 C91 C94 76.7(5) no . . .
C50 C49 C91 C92 21.1(6) no . . .
C50 C49 C91 C93 139.3(4) no . . .
C50 C49 C91 C94 -100.8(5) no . . .
C91 C49 C50 C45 174.8(4) no . . .
C14 C51 C52 C53 178.0(4) no . . .
C14 C51 C56 C55 -178.6(3) no . . .
C14 C51 C56 C57 -2.1(4) no . . .
C52 C51 C56 C55 -0.9(5) no . . .
C52 C51 C56 C57 175.6(3) no . . .
C56 C51 C52 C53 1.3(5) no . . .
C51 C52 C53 C54 0.1(6) no . . .
C51 C52 C53 C95 -178.7(3) no . . .
C52 C53 C54 C55 -2.0(6) no . . .
C52 C53 C95 C96 54.9(5) no . . .
C52 C53 C95 C97 -63.9(5) no . . .
C52 C53 C95 C98 174.9(4) no . . .
C54 C53 C95 C96 -123.9(4) no . . .
C54 C53 C95 C97 117.3(5) no . . .
C54 C53 C95 C98 -3.9(6) no . . .
C95 C53 C54 C55 176.8(4) no . . .
C53 C54 C55 C56 2.4(6) no . . .
C53 C54 C55 C60 -174.0(4) no . . .
C54 C55 C56 C51 -0.9(6) no . . .
C54 C55 C56 C57 -177.0(4) no . . .
C54 C55 C60 C59 176.1(4) no . . .
C56 C55 C60 C59 -0.3(6) no . . .
C60 C55 C56 C51 175.9(4) no . . .
C60 C55 C56 C57 -0.2(6) no . . .
C51 C56 C57 C15 1.9(4) no . . .
C51 C56 C57 C58 -173.9(3) no . . .
C55 C56 C57 C15 178.4(4) no . . .
C55 C56 C57 C58 2.6(6) no . . .
C15 C57 C58 C59 -178.5(4) no . . .
C56 C57 C58 C59 -4.3(5) no . . .
C57 C58 C59 C60 3.9(6) no . . .
C57 C58 C59 C99 -169.4(4) no . . .
C57 C58 C59 C299 164.2(3) no . . .
C58 C59 C60 C55 -1.5(7) no . . .
C58 C59 C99 C100 -105.2(6) no . . .
C58 C59 C99 C101 140.8(5) no . . .
C58 C59 C99 C102 20.2(10) no . . .
C58 C59 C299 C300 -112.8(8) no . . .
C58 C59 C299 C301 139.8(5) no . . .
C58 C59 C299 C302 16.6(12) no . . .
C60 C59 C99 C100 81.5(7) no . . .
C60 C59 C99 C101 -32.4(8) no . . .
C60 C59 C99 C102 -153.0(6) no . . .
C99 C59 C60 C55 171.8(5) no . . .
C60 C59 C299 C300 47.3(13) no . . .
C60 C59 C299 C301 -60.1(8) no . . .
C60 C59 C299 C302 176.7(7) no . . .
C299 C59 C60 C55 -160.9(7) no . . .
C99 C59 C299 C300 142(2) no . . .
C99 C59 C299 C301 35.1(11) no . . .
C99 C59 C299 C302 -88.2(13) no . . .
C299 C59 C99 C100 -17.3(12) no . . .
C299 C59 C99 C101 -131.3(15) no . . .
C299 C59 C99 C102 108.1(16) no . . .
C18 C61 C62 C63 -174.3(4) no . . .
C18 C61 C66 C65 174.0(3) no . . .
C18 C61 C66 C67 1.1(4) no . . .
C62 C61 C66 C65 -0.1(6) no . . .
C62 C61 C66 C67 -173.0(4) no . . .
C66 C61 C62 C63 -2.6(6) no . . .
C61 C62 C63 C64 1.4(6) no . . .
C61 C62 C63 C103 178.5(4) no . . .
C62 C63 C64 C65 2.5(7) no . . .
C62 C63 C103 C104 -66.5(5) no . . .
C62 C63 C103 C105 53.7(6) no . . .
C62 C63 C103 C106 174.2(4) no . . .
C64 C63 C103 C104 110.5(5) no . . .
C64 C63 C103 C105 -129.3(4) no . . .
C64 C63 C103 C106 -8.8(7) no . . .
C103 C63 C64 C65 -174.4(4) no . . .
C63 C64 C65 C66 -5.0(7) no . . .
C63 C64 C65 C70 171.8(4) no . . .
C64 C65 C66 C61 3.8(6) no . . .
C64 C65 C66 C67 175.9(4) no . . .
C64 C65 C70 C69 -174.6(4) no . . .
C66 C65 C70 C69 2.3(6) no . . .
C70 C65 C66 C61 -173.4(4) no . . .
C70 C65 C66 C67 -1.3(6) no . . .
C61 C66 C67 C19 -1.5(4) no . . .
C61 C66 C67 C68 172.5(3) no . . .
C65 C66 C67 C19 -174.3(4) no . . .
C65 C66 C67 C68 -0.3(6) no . . .
C19 C67 C68 C69 172.6(4) no . . .
C66 C67 C68 C69 1.0(6) no . . .
C67 C68 C69 C70 -0.0(6) no . . .
C67 C68 C69 C107 -176.5(3) no . . .
C68 C69 C70 C65 -1.7(6) no . . .
C68 C69 C107 C108 -55.5(5) no . . .
C68 C69 C107 C109 -176.2(3) no . . .
C68 C69 C107 C110 65.0(5) no . . .
C70 C69 C107 C108 128.1(4) no . . .
C70 C69 C107 C109 7.5(6) no . . .
C70 C69 C107 C110 -111.4(5) no . . .
C107 C69 C70 C65 174.6(4) no . . .
O1 C111 C112 O2 1.5(14) no . . .
O1 C111 C112 C113 -179.7(7) no . . .
O1 C111 C115 O5 1.1(13) no . . .
O1 C111 C115 C114 179.7(7) no . . .
C112 C111 C115 O5 -178.0(8) no . . .
C112 C111 C115 C114 0.6(9) no . . .
C115 C111 C112 O2 -179.4(8) no . . .
C115 C111 C112 C113 -0.6(9) no . . .
O2 C112 C113 O3 -0.6(14) no . . .
O2 C112 C113 C114 179.2(7) no . . .
C111 C112 C113 O3 -179.4(7) no . . .
C111 C112 C113 C114 0.4(9) no . . .
O3 C113 C114 O4 -0.2(14) no . . .
O3 C113 C114 C115 179.8(7) no . . .
C112 C113 C114 O4 -180.0(7) no . . .
C112 C113 C114 C115 0.0(9) no . . .
O4 C114 C115 O5 -1.8(14) no . . .
O4 C114 C115 C111 179.6(7) no . . .
C113 C114 C115 O5 178.2(8) no . . .
C113 C114 C115 C111 -0.4(9) no . . .

loop_
_platon_squeeze_void_nr
_platon_squeeze_void_average_x
_platon_squeeze_void_average_y
_platon_squeeze_void_average_z
_platon_squeeze_void_volume
_platon_squeeze_void_count_electrons
_platon_squeeze_void_content
1 0.000 0.500 0.213 2839 365 '2(C6 H5 Cl), 11(C7 H16) '
2 0.038 0.070 0.567 13 0 ' '
3 0.962 0.930 0.433 13 0 ' '
